data_7216970
loop_
_publ_author_name
'Camiolo, Salvatore'
'Gale, Philip A.'
'Ogden, Mark I.'
'Skelton, Brian W.'
'White, Allan H.'

_publ_section_title
;
 Solid-state and solution studies of bis-carboxylate binding by
 bis-amidinium calix[4]arenes&#x2020;
;
_journal_issue 8
_journal_name_full 'Journal of the Chemical Society, Perkin Transactions 2'
_journal_page_first 1294
_journal_paper_doi 10.1039/b102831f
_journal_year 2001
_chemical_formula_sum 'C64.5 H83.5 N10 O20.25'
_chemical_formula_weight 1322.93
_space_group_IT_number 2
_symmetry_cell_setting triclinic
_symmetry_space_group_name_Hall '-P 1'
_symmetry_space_group_name_H-M 'P -1'
_cell_angle_alpha 86.248(6)
_cell_angle_beta 89.449(6)
_cell_angle_gamma 85.085(6)
_cell_formula_units_Z 2
_cell_length_a 11.256(4)
_cell_length_b 12.126(5)
_cell_length_c 24.781(9)
_cell_measurement_reflns_used 7889
_cell_measurement_temperature 150
_cell_measurement_theta_max 26
_cell_measurement_theta_min 2
_cell_volume 3363(2)
_computing_cell_refinement 'Siemens SAINT (Siemens, 1995)'
_computing_data_collection 'Siemens SMART (Siemens, 1995)'
_computing_data_reduction 'xtal ADDREF SORTRF'
_computing_molecular_graphics xtal
_computing_publication_material 'xtal BONDLA CIFIO'
_computing_structure_refinement 'xtal CRYLSQ'
_computing_structure_solution xtal
_diffrn_ambient_temperature 150
_diffrn_measurement_device_type
;
Bruker SMART CCD diffractometer
;
_diffrn_measurement_method '\w scans'
_diffrn_radiation_detector 'CCD area detector'
_diffrn_radiation_monochromator graphite
_diffrn_radiation_source 'sealed tube'
_diffrn_radiation_type 'Mo K\a'
_diffrn_radiation_wavelength .71073
_diffrn_reflns_av_R_equivalents .053
_diffrn_reflns_av_sigmaI/netI .116
_diffrn_reflns_limit_h_max 15
_diffrn_reflns_limit_h_min -15
_diffrn_reflns_limit_k_max 16
_diffrn_reflns_limit_k_min -16
_diffrn_reflns_limit_l_max 33
_diffrn_reflns_limit_l_min 0
_diffrn_reflns_number 37455
_diffrn_reflns_theta_max 29.13
_diffrn_reflns_theta_min 1.65
_diffrn_standards_decay_% 0
_exptl_absorpt_coefficient_mu .098
_exptl_absorpt_correction_T_max .843
_exptl_absorpt_correction_T_min .553
_exptl_absorpt_correction_type multi-scan
_exptl_absorpt_process_details
;
SADABS; Sheldrick, 1996
;
_exptl_crystal_colour yellow
_exptl_crystal_density_diffrn 1.307
_exptl_crystal_description prism
_exptl_crystal_F_000 1405
_exptl_crystal_size_max .2
_exptl_crystal_size_mid .12
_exptl_crystal_size_min .1
_refine_diff_density_max .662
_refine_diff_density_min -.498
_refine_ls_extinction_coef 1121(816)
_refine_ls_extinction_expression 'Eq22 p292 "Cryst. Comp." Munksgaard 1970'
_refine_ls_extinction_method Zachariasen
_refine_ls_goodness_of_fit_all 1.222
_refine_ls_goodness_of_fit_ref 1.376
_refine_ls_hydrogen_treatment noref
_refine_ls_matrix_type full
_refine_ls_number_constraints 0
_refine_ls_number_parameters 888
_refine_ls_number_reflns 10356
_refine_ls_number_restraints 0
_refine_ls_R_factor_all .113
_refine_ls_R_factor_gt .068
_refine_ls_shift/su_max .006
_refine_ls_shift/su_mean .001
_refine_ls_structure_factor_coef F
_refine_ls_weighting_scheme calc
_refine_ls_wR_factor_all .082
_refine_ls_wR_factor_ref .072
_reflns_d_resolution_high .73
_reflns_d_resolution_low 12.333
_reflns_Friedel_coverage 0
_reflns_limit_h_max 15
_reflns_limit_h_min 0
_reflns_limit_k_max 16
_reflns_limit_k_min -16
_reflns_limit_l_max 33
_reflns_limit_l_min -32
_reflns_number_gt 10356
_reflns_number_total 16219
_reflns_threshold_expression 'F    > 4.00 sig(F   )'
_cod_data_source_file b102831f.txt
_cod_data_source_block mo4gn
_cod_original_sg_symbol_Hall -p_1
_cod_original_sg_symbol_H-M P_-1
_cod_original_formula_sum 'C64.5 H83.5  N10 O20.25'
_cod_database_code 7216970

loop_
_symmetry_equiv_pos_as_xyz
+x,+y,+z
-x,-y,-z

loop_
_atom_site_label
_atom_site_fract_x
_atom_site_fract_y
_atom_site_fract_z
_atom_site_U_iso_or_equiv
_atom_site_adp_type
_atom_site_occupancy
O11 .04158(16) .75970(15) .19929(7) .0274(11) Uani 1.00000
C111 .0716(2) .6845(2) .15819(11) .0299(17) Uani 1.00000
C112 -.0385(2) .6713(2) .12634(11) .0275(16) Uani 1.00000
N111 -.0258(2) .6278(2) .07934(9) .0302(14) Uani 1.00000
N112 -.1430(2) .7013(2) .14627(9) .0316(15) Uani 1.00000
C1 .2412(2) .8932(2) .20417(11) .0287(16) Uani 1.00000
C11 .1152(2) .7425(2) .24519(11) .0259(15) Uani 1.00000
C12 .0827(2) .6709(2) .28792(11) .0269(16) Uani 1.00000
C13 .1617(3) .6502(2) .33106(12) .0308(17) Uani 1.00000
C14 .2680(3) .7010(2) .33328(12) .0313(17) Uani 1.00000
C141 .3572(3) .6741(3) .37960(12) .039(2) Uani 1.00000
C142 .4760(3) .6285(4) .35651(16) .062(3) Uani 1.00000
C143 .3766(4) .7815(4) .40744(15) .061(3) Uani 1.00000
C144 .3154(4) .5904(4) .42234(16) .068(3) Uani 1.00000
C15 .2907(2) .7789(2) .29140(12) .0307(17) Uani 1.00000
C16 .2160(2) .8024(2) .24686(11) .0267(16) Uani 1.00000
C2 -.0367(2) .6199(2) .29066(12) .0285(16) Uani 1.00000
O21 -.20317(17) .79282(16) .24699(8) .0321(12) Uani 1.00000
C21 -.2050(2) .7716(2) .30259(11) .0272(16) Uani 1.00000
C22 -.2844(2) .8333(2) .33497(11) .0271(16) Uani 1.00000
C23 -.2799(2) .8108(2) .39047(11) .0299(17) Uani 1.00000
C24 -.2004(3) .7281(2) .41537(11) .0311(17) Uani 1.00000
C241 -.1960(3) .7123(3) .47711(12) .040(2) Uani 1.00000
C242 -.3180(4) .6879(4) .49984(15) .068(3) Uani 1.00000
C243 -.1065(4) .6164(4) .49685(15) .062(3) Uani 1.00000
C244 -.1552(5) .8183(4) .49923(16) .075(3) Uani 1.00000
C25 -.1272(2) .6662(2) .38120(12) .0302(17) Uani 1.00000
C26 -.1260(2) .6865(2) .32525(11) .0275(16) Uani 1.00000
C3 -.3700(2) .9276(2) .31105(11) .0288(16) Uani 1.00000
O31 -.25898(16) 1.01063(15) .21392(7) .0288(11) Uani 1.00000
C311 -.3455(3) 1.0528(3) .17436(12) .0349(18) Uani 1.00000
C312 -.2984(3) 1.0221(2) .11977(12) .0311(17) Uani 1.00000
N311 -.1849(2) .9964(2) .11459(10) .0351(15) Uani 1.00000
N312 -.3718(2) 1.0248(2) .07890(10) .0393(16) Uani 1.00000
C31 -.2524(2) 1.0726(2) .25998(11) .0276(16) Uani 1.00000
C32 -.1822(2) 1.1614(2) .25887(12) .0287(16) Uani 1.00000
C33 -.1812(3) 1.2216(2) .30512(13) .0328(17) Uani 1.00000
C34 -.2439(3) 1.1929(2) .35197(12) .0332(18) Uani 1.00000
C341 -.2433(3) 1.2593(3) .40253(13) .042(2) Uani 1.00000
C342 -.3715(4) 1.3027(3) .41533(16) .061(3) Uani 1.00000
C343 -.1929(4) 1.1835(3) .45052(15) .058(3) Uani 1.00000
C344 -.1665(4) 1.3576(4) .39498(17) .071(3) Uani 1.00000
C35 -.3064(2) 1.0982(2) .35199(12) .0316(17) Uani 1.00000
C36 -.3115(2) 1.0365(2) .30689(11) .0274(16) Uani 1.00000
O41 -.00743(17) .97869(16) .19222(8) .0339(12) Uani 1.00000
C41 .0731(2) 1.0459(2) .21125(11) .0276(16) Uani 1.00000
C42 .1922(2) 1.0092(2) .21872(11) .0274(16) Uani 1.00000
C43 .2671(2) 1.0824(2) .23949(12) .0321(17) Uani 1.00000
C44 .2264(3) 1.1896(2) .25203(12) .0336(18) Uani 1.00000
C441 .3102(3) 1.2694(3) .27390(15) .046(2) Uani 1.00000
C442 .3237(9) 1.3653(8) .2330(4) .148(10) Uani .681(8)
C443 .2587(7) 1.3181(8) .3266(4) .113(8) Uani .681(8)
C444 .4310(6) 1.2201(5) .2878(4) .090(6) Uani .681(8)
C442' .4082(14) 1.2828(13) .2311(6) .073(5) Uiso .319(8)
C443' .2455(10) 1.3781(10) .2845(5) .045(3) Uiso .319(8)
C444' .3608(14) 1.2118(12) .3267(6) .066(4) Uiso .319(8)
C45 .1066(3) 1.2226(2) .24247(12) .0327(17) Uani 1.00000
C46 .0282(2) 1.1532(2) .22204(11) .0283(16) Uani 1.00000
C4 -.1021(2) 1.1938(2) .21186(12) .0306(17) Uani 1.00000
O101 -.1762(2) .9574(2) .00931(8) .0458(15) Uani 1.00000
C101 -.1383(3) .8825(3) -.02029(12) .0370(19) Uani 1.00000
C102 -.0198(3) .8240(3) -.01585(12) .0329(18) Uani 1.00000
N102 .0599(2) .8437(2) .02778(10) .0374(16) Uani 1.00000
O1021 .02210(18) .8972(2) .06562(9) .0424(14) Uani 1.00000
O1022 .1625(2) .8003(2) .02700(10) .0548(17) Uani 1.00000
C103 .0217(3) .7440(3) -.04963(12) .0373(19) Uani 1.00000
C104 -.0505(3) .7140(3) -.08996(13) .041(2) Uani 1.00000
N104 -.0068(3) .6245(2) -.12301(12) .052(2) Uani 1.00000
O1041 .1000(3) .5909(2) -.11999(10) .0582(18) Uani 1.00000
O1042 -.0790(3) .5863(2) -.15185(12) .076(2) Uani 1.00000
C105 -.1644(3) .7648(3) -.09780(13) .043(2) Uani 1.00000
C106 -.2059(3) .8448(3) -.06398(13) .040(2) Uani 1.00000
N106 -.3271(3) .8932(3) -.07294(13) .056(2) Uani 1.00000
O1061 -.3812(2) .9409(3) -.03653(14) .095(3) Uani 1.00000
O1062 -.3762(2) .8787(3) -.11526(11) .078(2) Uani 1.00000
O201 -.2756(2) .6139(2) .06783(9) .0498(16) Uani 1.00000
C201 -.3520(3) .6305(2) .03181(12) .0325(18) Uani 1.00000
C202 -.3442(2) .5802(2) -.01976(12) .0294(16) Uani 1.00000
N202 -.2383(2) .5092(2) -.03222(10) .0353(16) Uani 1.00000
O2021 -.1441(2) .5175(2) -.00914(9) .0451(15) Uani 1.00000
O2022 -.2462(2) .4431(2) -.06732(11) .0632(19) Uani 1.00000
C203 -.4310(3) .5938(2) -.05854(12) .0323(17) Uani 1.00000
C204 -.5342(3) .6607(2) -.04917(12) .0325(17) Uani 1.00000
N204 -.6211(2) .6816(2) -.09203(11) .0429(18) Uani 1.00000
O2041 -.5994(2) .6423(3) -.13557(10) .076(2) Uani 1.00000
O2042 -.7119(2) .7409(2) -.08360(10) .0497(16) Uani 1.00000
C205 -.5519(3) .7118(2) -.00091(13) .0348(18) Uani 1.00000
C206 -.4646(3) .6978(2) .03736(12) .0348(18) Uani 1.00000
N206 -.4866(3) .7550(3) .08733(12) .052(2) Uani 1.00000
O2061 -.4041(2) .7821(2) .11266(10) .0548(17) Uani 1.00000
O2062 -.5890(3) .7718(4) .10214(14) .126(3) Uani 1.00000
C012 .5861(5) 1.5776(4) .2138(2) .078(3) Uani 1.00000
C011 .6654(4) 1.4905(4) .24454(17) .069(3) Uani 1.00000
O01 .7835(3) 1.4795(2) .22431(12) .072(2) Uani 1.00000
C022 .0184(4) .9478(4) .35868(18) .068(3) Uani 1.00000
C021 .1021(5) 1.0139(5) .3816(2) .095(4) Uani 1.00000
O02 .0803(5) 1.1283(4) .3690(2) .053(3) Uani .50000
O02' .2148(7) 1.0148(7) .3720(3) .108(7) Uani .50000
O03 .4357(9) 1.0328(9) .4280(5) .064(8) Uani .25000
C031 .4495(9) .9897(9) .4833(4) .084(8) Uani .50000
H111a .10254 .61438 .17430 .04800 Uiso 1.00000
H111b .13140 .71318 .13479 .04800 Uiso 1.00000
H111aN .04751 .60484 .06768 .04500 Uiso 1.00000
H111bN -.09281 .60558 .06153 .04500 Uiso 1.00000
H112aN -.14943 .73316 .17994 .04800 Uiso 1.00000
H112bN -.21386 .68636 .12947 .04800 Uiso 1.00000
H13 .14244 .59864 .36032 .04200 Uiso 1.00000
H142a .53373 .61170 .38437 .11000 Uiso 1.00000
H142b .46705 .56326 .33805 .11000 Uiso 1.00000
H142c .50654 .68283 .33090 .11000 Uiso 1.00000
H143a .43213 .76705 .43653 .10200 Uiso 1.00000
H143b .40766 .83550 .38208 .10200 Uiso 1.00000
H143c .30323 .81391 .42160 .10200 Uiso 1.00000
H144a .37155 .57650 .45095 .12400 Uiso 1.00000
H144b .24044 .61966 .43817 .12400 Uiso 1.00000
H144c .30169 .52284 .40731 .12400 Uiso 1.00000
H15 .36161 .81800 .29332 .04200 Uiso 1.00000
H1a .32627 .89286 .19898 .04500 Uiso 1.00000
H1b .20713 .87748 .17057 .04500 Uiso 1.00000
H21 -.22274 .87042 .23780 .04800 Uiso 1.00000
H23 -.33433 .85359 .41307 .04000 Uiso 1.00000
H242a -.31520 .67743 .53836 .12700 Uiso 1.00000
H242b -.37654 .74629 .48983 .12700 Uiso 1.00000
H242c -.34156 .62046 .48603 .12700 Uiso 1.00000
H243a -.10527 .60852 .53534 .11100 Uiso 1.00000
H243b -.12725 .54846 .48343 .11100 Uiso 1.00000
H243c -.02797 .62953 .48414 .11100 Uiso 1.00000
H244a -.15235 .81108 .53784 .13300 Uiso 1.00000
H244b -.07853 .83232 .48558 .13300 Uiso 1.00000
H244c -.21038 .88063 .48871 .13300 Uiso 1.00000
H25 -.07418 .60639 .39685 .03900 Uiso 1.00000
H2a -.06765 .61844 .25482 .04900 Uiso 1.00000
H2b -.02472 .54498 .30568 .04900 Uiso 1.00000
H311a -.35852 1.13237 .17523 .05100 Uiso 1.00000
H311b -.41996 1.02250 .18174 .05100 Uiso 1.00000
H311aN -.13362 .99466 .14473 .05200 Uiso 1.00000
H312aN -.45706 1.04110 .08577 .05900 Uiso 1.00000
H311bN -.15927 .97009 .08500 .05200 Uiso 1.00000
H312bN -.35138 1.00000 .04416 .05900 Uiso 1.00000
H33 -.13559 1.28582 .30471 .04300 Uiso 1.00000
H342a -.37465 1.34388 .44683 .11600 Uiso 1.00000
H342b -.40589 1.34839 .38584 .11600 Uiso 1.00000
H342c -.42031 1.24112 .42212 .11600 Uiso 1.00000
H343a -.19175 1.22371 .48229 .10700 Uiso 1.00000
H343b -.24090 1.12271 .45745 .10700 Uiso 1.00000
H343c -.11328 1.15429 .44288 .10700 Uiso 1.00000
H344a -.16674 1.39724 .42697 .13000 Uiso 1.00000
H344b -.08483 1.33165 .38733 .13000 Uiso 1.00000
H344c -.19443 1.40718 .36554 .13000 Uiso 1.00000
H35 -.34710 1.07486 .38452 .04100 Uiso 1.00000
H3a -.39470 .91063 .27588 .04300 Uiso 1.00000
H3b -.43982 .93534 .33358 .04300 Uiso 1.00000
H41 .01721 .90306 .19098 .05000 Uiso 1.00000
H43 .34996 1.05764 .24520 .04400 Uiso 1.00000
H442a .37323 1.41697 .24720 .15100 Uiso .681(8)
H442b .24398 1.40720 .22805 .15100 Uiso .681(8)
H442c .35032 1.34355 .20005 .15100 Uiso .681(8)
H443a .30786 1.36770 .34044 .15000 Uiso .681(8)
H443b .24141 1.26188 .35266 .15000 Uiso .681(8)
H443c .18087 1.36145 .31768 .15000 Uiso .681(8)
H444a .48034 1.27509 .29988 .11400 Uiso .681(8)
H444b .46998 1.18514 .25882 .11400 Uiso .681(8)
H444c .42756 1.16451 .31810 .11400 Uiso .681(8)
H442'a .45968 1.33709 .23951 .11500 Uiso .319(8)
H442'b .36561 1.31963 .19622 .15100 Uiso .319(8)
H442'c .44616 1.21910 .22094 .11500 Uiso .319(8)
H443'a .29756 1.42881 .29560 .05400 Uiso .319(8)
H443'b .18316 1.36971 .30944 .15000 Uiso .319(8)
H443'c .20864 1.41084 .25019 .05400 Uiso .319(8)
H444'a .41874 1.25631 .33947 .07400 Uiso .319(8)
H444'b .40637 1.14277 .31556 .11400 Uiso .319(8)
H444'c .30349 1.19642 .34976 .07400 Uiso .319(8)
H45 .07643 1.29650 .25074 .04500 Uiso 1.00000
H4a -.12838 1.16284 .17955 .04900 Uiso 1.00000
H4b -.10913 1.27301 .20540 .04900 Uiso 1.00000
H103 .10147 .70875 -.04529 .05100 Uiso 1.00000
H105 -.21369 .74354 -.12627 .05900 Uiso 1.00000
H203 -.42108 .55745 -.09204 .05000 Uiso 1.00000
H205 -.62461 .75708 .00564 .04900 Uiso 1.00000
H012a .50611 1.58264 .22882 .15200 Uiso 1.00000
H012b .57916 1.56040 .17665 .15200 Uiso 1.00000
H012c .61551 1.64866 .21450 .15200 Uiso 1.00000
H011a .66889 1.50782 .28173 .09500 Uiso 1.00000
H011b .63252 1.41956 .24389 .09500 Uiso 1.00000
H01 .76547 1.46363 .18159 .11000 Uiso 1.00000
H022a -.06467 .95622 .38070 .10300 Uiso 1.00000
H022b .04718 .87133 .35994 .10300 Uiso 1.00000
H022c .00434 .97320 .32177 .10300 Uiso 1.00000
H021a .09786 1.00044 .42116 .12000 Uiso .50000
H021b .18044 .98904 .37101 .12000 Uiso .50000
H021'a .09941 .99168 .42055 .12000 Uiso .50000
H021'b .07044 1.08741 .37678 .12000 Uiso .50000
H031a .38649 1.01908 .50737 .12800 Uiso .25000
H031b .44125 .90822 .48647 .12800 Uiso .25000
H032a .45127 1.01771 .44724 .16000 Uiso .25000
H032b .44380 .90816 .48265 .16000 Uiso .25000
H032c .37366 1.01650 .49932 .16000 Uiso .25000

loop_
_atom_site_aniso_label
_atom_site_aniso_U_11
_atom_site_aniso_U_22
_atom_site_aniso_U_33
_atom_site_aniso_U_12
_atom_site_aniso_U_13
_atom_site_aniso_U_23
O11 .0265(10) .0273(10) .0286(10) .0001(8) -.0043(8) -.0063(8)
C111 .0285(15) .0295(15) .0316(15) .0010(12) -.0001(12) -.0062(12)
C112 .0298(15) .0228(14) .0297(15) -.0028(11) .0007(12) .0006(11)
N111 .0299(13) .0320(13) .0288(13) -.0014(10) .0010(10) -.0055(10)
N112 .0260(12) .0401(15) .0299(13) -.0039(10) -.0015(10) -.0085(11)
C1 .0233(14) .0321(16) .0307(15) -.0025(11) .0009(12) -.0018(12)
C11 .0226(13) .0260(14) .0284(14) .0023(11) -.0024(11) -.0031(11)
C12 .0239(14) .0244(14) .0327(15) -.0032(11) -.0008(12) -.0029(12)
C13 .0299(15) .0296(16) .0324(16) -.0028(12) .0008(12) .0029(12)
C14 .0283(15) .0340(16) .0315(16) -.0040(12) -.0027(12) .0001(13)
C141 .0328(16) .051(2) .0327(16) -.0096(14) -.0091(13) .0030(14)
C142 .040(2) .083(3) .061(2) -.000(2) -.0164(18) .006(2)
C143 .059(2) .079(3) .048(2) -.021(2) -.0104(19) -.005(2)
C144 .064(3) .088(3) .053(2) -.031(2) -.024(2) .024(2)
C15 .0232(14) .0336(16) .0362(16) -.0060(12) -.0008(12) -.0049(13)
C16 .0242(14) .0249(14) .0305(15) .0006(11) .0032(12) -.0026(11)
C2 .0254(14) .0249(15) .0360(16) -.0053(11) -.0020(12) -.0028(12)
O21 .0360(11) .0325(11) .0271(10) .0020(9) .0023(9) -.0024(8)
C21 .0268(14) .0281(15) .0277(15) -.0081(11) .0009(11) -.0017(12)
C22 .0211(13) .0274(15) .0336(15) -.0073(11) -.0015(11) -.0016(12)
C23 .0266(14) .0340(16) .0301(15) -.0093(12) .0019(12) -.0019(12)
C24 .0298(15) .0342(16) .0305(15) -.0117(12) -.0037(12) .0004(13)
C241 .0417(18) .048(2) .0297(16) -.0046(15) -.0042(14) .0016(14)
C242 .054(2) .106(4) .039(2) -.004(2) .0036(18) .026(2)
C243 .063(3) .080(3) .038(2) .010(2) -.0107(18) .008(2)
C244 .115(4) .069(3) .044(2) -.018(3) -.025(2) -.011(2)
C25 .0274(14) .0279(15) .0357(16) -.0089(12) -.0053(12) .0039(12)
C26 .0234(14) .0266(15) .0336(16) -.0090(11) -.0002(12) -.0020(12)
C3 .0242(14) .0329(16) .0294(15) -.0036(12) .0025(12) -.0008(12)
O31 .0275(10) .0307(11) .0274(10) .0014(8) -.0015(8) -.0001(8)
C311 .0263(15) .0449(18) .0327(16) .0004(13) -.0023(12) -.0000(14)
C312 .0279(15) .0327(16) .0323(16) -.0018(12) -.0029(12) -.0002(12)
N311 .0277(13) .0464(16) .0299(13) .0043(11) -.0005(10) -.0030(11)
N312 .0309(14) .0512(17) .0354(14) -.0007(12) -.0052(11) -.0029(12)
C31 .0242(14) .0290(15) .0285(15) .0033(11) .0007(11) -.0010(12)
C32 .0216(13) .0278(15) .0350(16) .0029(11) .0025(12) .0042(12)
C33 .0277(15) .0260(15) .0445(18) -.0026(12) -.0002(13) -.0010(13)
C34 .0300(15) .0335(17) .0357(17) .0007(12) -.0021(13) -.0043(13)
C341 .045(2) .042(2) .0387(18) -.0045(15) .0006(15) -.0104(15)
C342 .057(2) .068(3) .060(2) .011(2) -.002(2) -.030(2)
C343 .065(3) .068(3) .042(2) .000(2) -.0096(18) -.0095(19)
C344 .096(3) .064(3) .060(3) -.039(2) .004(2) -.024(2)
C35 .0255(14) .0366(17) .0320(16) -.0006(12) .0036(12) .0002(13)
C36 .0193(13) .0298(15) .0324(15) -.0003(11) -.0009(11) .0004(12)
O41 .0259(10) .0282(11) .0477(13) -.0002(8) -.0086(9) -.0042(9)
C41 .0260(14) .0288(15) .0279(14) -.0051(11) .0026(11) .0017(12)
C42 .0251(14) .0279(15) .0284(15) -.0020(11) .0045(11) .0039(12)
C43 .0254(14) .0326(16) .0383(17) -.0043(12) .0054(12) -.0005(13)
C44 .0285(15) .0325(16) .0408(17) -.0084(12) .0033(13) -.0035(13)
C441 .0325(17) .042(2) .066(2) -.0103(14) -.0026(16) -.0123(17)
C442 .151(9) .124(8) .175(10) -.119(8) -.115(8) .096(7)
C443 .094(6) .142(8) .122(8) -.059(6) .030(5) -.094(7)
C444 .066(5) .060(4) .148(8) -.004(3) -.057(5) -.038(5)
C45 .0311(15) .0268(15) .0405(17) -.0046(12) .0074(13) -.0021(13)
C46 .0243(14) .0274(15) .0324(15) -.0034(11) .0049(12) .0039(12)
C4 .0265(14) .0279(15) .0362(16) -.0003(12) .0028(12) .0042(12)
O101 .0393(13) .0644(16) .0311(12) .0093(11) -.0002(10) -.0016(11)
C101 .0330(16) .049(2) .0274(16) -.0048(14) .0051(13) .0076(14)
C102 .0316(16) .0385(17) .0284(15) -.0069(13) .0031(12) .0038(13)
N102 .0303(14) .0449(16) .0363(15) -.0037(12) .0032(11) .0019(12)
O1021 .0327(12) .0557(15) .0392(13) -.0007(10) .0025(10) -.0099(11)
O1022 .0323(13) .0740(18) .0569(16) .0106(12) -.0026(11) -.0140(13)
C103 .0402(17) .0350(17) .0356(17) -.0066(14) .0055(14) .0090(14)
C104 .054(2) .0333(17) .0361(18) -.0112(15) .0012(15) .0050(14)
N104 .087(3) .0287(16) .0413(17) -.0113(16) -.0081(17) .0072(13)
O1041 .080(2) .0370(14) .0565(16) -.0004(13) .0102(14) -.0013(12)
O1042 .124(3) .0363(15) .0692(19) -.0050(15) -.0463(19) -.0029(13)
C105 .051(2) .046(2) .0329(17) -.0216(16) -.0042(15) .0085(15)
C106 .0329(17) .051(2) .0364(18) -.0097(15) .0008(14) .0112(15)
N106 .0336(16) .093(3) .0430(18) -.0140(16) -.0018(14) .0076(17)
O1061 .0383(16) .166(4) .082(2) .0141(19) -.0118(16) -.046(2)
O1062 .0462(16) .146(3) .0402(15) .0037(17) -.0110(13) -.0033(17)
O201 .0348(12) .0683(17) .0463(14) .0090(11) -.0091(11) -.0201(12)
C201 .0283(15) .0343(17) .0350(16) -.0028(12) -.0017(13) -.0036(13)
C202 .0233(14) .0295(16) .0347(16) -.0003(11) .0028(12) -.0004(12)
N202 .0295(14) .0379(15) .0387(15) -.0020(11) .0039(11) -.0049(12)
O2021 .0299(12) .0584(15) .0461(14) .0070(10) -.0038(10) -.0096(11)
O2022 .0428(14) .0716(18) .0772(19) .0116(13) -.0034(13) -.0418(16)
C203 .0327(16) .0341(16) .0302(15) -.0055(12) .0018(13) -.0016(13)
C204 .0275(15) .0355(17) .0340(16) -.0042(12) -.0009(12) .0031(13)
N204 .0349(15) .0554(18) .0372(16) .0005(13) -.0032(12) .0011(13)
O2041 .0595(18) .126(3) .0404(15) .0272(17) -.0136(13) -.0217(16)
O2042 .0323(12) .0616(16) .0531(15) .0059(11) -.0066(11) .0002(12)
C205 .0292(15) .0334(17) .0413(18) .0003(12) .0004(13) -.0026(14)
C206 .0332(16) .0354(17) .0362(17) -.0004(13) -.0003(13) -.0086(13)
N206 .0403(17) .063(2) .0518(18) .0107(14) -.0027(14) -.0228(16)
O2061 .0577(16) .0554(16) .0525(15) .0026(12) -.0114(13) -.0206(12)
O2062 .0478(19) .237(5) .098(3) .037(2) -.0078(18) -.104(3)
C012 .088(3) .068(3) .078(3) -.016(3) -.005(3) .010(2)
C011 .060(3) .090(3) .061(3) -.026(2) -.003(2) .009(2)
O01 .071(2) .071(2) .081(2) -.0222(15) .0092(16) -.0225(16)
C022 .063(3) .070(3) .071(3) -.005(2) .003(2) -.010(2)
C021 .064(3) .102(4) .124(5) -.011(3) -.010(3) -.032(4)
O02 .059(3) .044(3) .057(3) -.010(2) -.007(3) .003(2)
O02' .084(5) .133(7) .109(6) -.028(5) .008(4) -.001(5)
O03 .046(6) .070(7) .078(8) -.028(5) .015(5) .008(6)
C031 .090(8) .082(7) .075(7) .020(6) .021(5) -.004(6)

loop_
_atom_type_symbol
_atom_type_oxidation_number
_atom_type_number_in_cell
_atom_type_scat_dispersion_real
_atom_type_scat_dispersion_imag
_atom_type_scat_source
C 0 129 .002 .002 'Int Tables Vol IV Tables 2.2B and 2.3.1'
H 0 167 0 0 'Int Tables Vol IV Tables 2.2B and 2.3.1'
N 0 20 .004 .003 'Int Tables Vol IV Tables 2.2B and 2.3.1'
O 0 40.5 .008 .006 'Int Tables Vol IV Tables 2.2B and 2.3.1'

loop_
_geom_angle_atom_site_label_1
_geom_angle_atom_site_label_2
_geom_angle_atom_site_label_3
_geom_angle_site_symmetry_3
_geom_angle
C111 O11 C11 . 114.0(2)
O11 C111 C112 . 108.8(2)
O11 C111 H111a . 109.9(2)
O11 C111 H111b . 109.7(3)
C112 C111 H111a . 110.1(3)
C112 C111 H111b . 109.9(2)
H111a C111 H111b . 108.4(3)
C111 C112 N111 . 118.3(2)
C111 C112 N112 . 119.6(3)
N111 C112 N112 . 122.1(3)
C112 N111 H111aN . 119.6(3)
C112 N111 H111bN . 120.1(2)
H111aN N111 H111bN . 118.8(3)
C112 N112 H112aN . 120.3(2)
C112 N112 H112bN . 121.8(3)
H112aN N112 H112bN . 117.7(2)
C16 C1 C42 . 113.6(2)
C16 C1 H1a . 108.9(2)
C16 C1 H1b . 109.1(3)
C42 C1 H1a . 108.6(3)
C42 C1 H1b . 108.8(2)
H1a C1 H1b . 107.7(3)
O11 C11 C12 . 119.1(2)
O11 C11 C16 . 118.3(2)
C12 C11 C16 . 122.6(2)
C11 C12 C13 . 117.4(3)
C11 C12 C2 . 123.1(2)
C13 C12 C2 . 119.4(2)
C12 C13 C14 . 122.5(3)
C12 C13 H13 . 118.8(3)
C14 C13 H13 . 118.7(3)
C13 C14 C141 . 122.3(3)
C13 C14 C15 . 117.3(3)
C141 C14 C15 . 120.4(3)
C14 C141 C142 . 109.0(3)
C14 C141 C143 . 109.3(3)
C14 C141 C144 . 112.9(3)
C142 C141 C143 . 108.6(3)
C142 C141 C144 . 109.0(3)
C143 C141 C144 . 107.9(3)
C141 C142 H142a . 111.0(4)
C141 C142 H142b . 111.0(3)
C141 C142 H142c . 110.1(4)
H142a C142 H142b . 109.0(4)
H142a C142 H142c . 107.8(4)
H142b C142 H142c . 107.9(4)
C141 C143 H143a . 111.0(4)
C141 C143 H143b . 110.6(3)
C141 C143 H143c . 111.0(4)
H143a C143 H143b . 107.9(4)
H143a C143 H143c . 108.3(4)
H143b C143 H143c . 107.8(4)
C141 C144 H144a . 111.1(4)
C141 C144 H144b . 109.7(4)
C141 C144 H144c . 111.4(4)
H144a C144 H144b . 107.2(4)
H144a C144 H144c . 109.7(4)
H144b C144 H144c . 107.6(4)
C14 C15 C16 . 122.9(3)
C14 C15 H15 . 118.4(3)
C16 C15 H15 . 118.7(3)
C1 C16 C11 . 122.5(2)
C1 C16 C15 . 120.5(2)
C11 C16 C15 . 116.9(2)
C12 C2 C26 . 110.8(2)
C12 C2 H2a . 109.4(2)
C12 C2 H2b . 109.1(2)
C26 C2 H2a . 109.5(2)
C26 C2 H2b . 109.8(2)
H2a C2 H2b . 108.0(3)
C21 O21 H21 . 110.3(2)
O21 C21 C22 . 120.8(2)
O21 C21 C26 . 118.2(2)
C22 C21 C26 . 121.0(3)
C21 C22 C23 . 118.4(2)
C21 C22 C3 . 121.8(2)
C23 C22 C3 . 119.8(2)
C22 C23 C24 . 122.8(3)
C22 C23 H23 . 118.7(3)
C24 C23 H23 . 118.4(3)
C23 C24 C241 . 119.8(3)
C23 C24 C25 . 116.4(3)
C241 C24 C25 . 123.8(3)
C24 C241 C242 . 110.5(3)
C24 C241 C243 . 112.4(3)
C24 C241 C244 . 108.4(3)
C242 C241 C243 . 107.6(3)
C242 C241 C244 . 110.9(3)
C243 C241 C244 . 107.1(3)
C241 C242 H242a . 110.5(4)
C241 C242 H242b . 111.1(4)
C241 C242 H242c . 109.7(3)
H242a C242 H242b . 109.3(4)
H242a C242 H242c . 107.8(4)
H242b C242 H242c . 108.4(4)
C241 C243 H243a . 110.7(4)
C241 C243 H243b . 110.3(3)
C241 C243 H243c . 110.2(4)
H243a C243 H243b . 108.7(4)
H243a C243 H243c . 108.5(4)
H243b C243 H243c . 108.3(4)
C241 C244 H244a . 110.3(4)
C241 C244 H244b . 110.6(4)
C241 C244 H244c . 110.0(4)
H244a C244 H244b . 109.1(5)
H244a C244 H244c . 108.1(4)
H244b C244 H244c . 108.7(4)
C24 C25 C26 . 123.3(3)
C24 C25 H25 . 118.6(3)
C26 C25 H25 . 118.2(3)
C2 C26 C21 . 121.8(2)
C2 C26 C25 . 120.2(2)
C21 C26 C25 . 118.0(2)
C22 C3 C36 . 111.0(2)
C22 C3 H3a . 109.7(3)
C22 C3 H3b . 109.4(2)
C36 C3 H3a . 109.5(2)
C36 C3 H3b . 109.3(2)
H3a C3 H3b . 107.9(3)
C311 O31 C31 . 116.1(2)
O31 C311 C312 . 107.9(2)
O31 C311 H311a . 109.9(3)
O31 C311 H311b . 110.5(3)
C312 C311 H311a . 110.2(3)
C312 C311 H311b . 110.5(3)
H311a C311 H311b . 107.8(3)
C311 C312 N311 . 118.3(3)
C311 C312 N312 . 119.6(3)
N311 C312 N312 . 122.1(3)
C312 N311 H311aN . 120.5(3)
C312 N311 H311bN . 118.4(3)
H311aN N311 H311bN . 120.2(3)
C312 N312 H312aN . 118.2(3)
C312 N312 H312bN . 125.1(3)
H312aN N312 H312bN . 115.8(3)
O31 C31 C32 . 120.0(2)
O31 C31 C36 . 117.8(2)
C32 C31 C36 . 122.0(3)
C31 C32 C33 . 117.6(3)
C31 C32 C4 . 124.2(3)
C33 C32 C4 . 118.1(3)
C32 C33 C34 . 122.5(3)
C32 C33 H33 . 119.1(3)
C34 C33 H33 . 118.4(3)
C33 C34 C341 . 122.4(3)
C33 C34 C35 . 117.3(3)
C341 C34 C35 . 120.3(3)
C34 C341 C342 . 108.8(3)
C34 C341 C343 . 109.5(3)
C34 C341 C344 . 112.3(3)
C342 C341 C343 . 109.4(3)
C342 C341 C344 . 109.0(3)
C343 C341 C344 . 107.9(3)
C341 C342 H342a . 111.1(4)
C341 C342 H342b . 111.2(3)
C341 C342 H342c . 110.0(3)
H342a C342 H342b . 109.1(4)
H342a C342 H342c . 107.7(4)
H342b C342 H342c . 107.7(4)
C341 C343 H343a . 110.5(4)
C341 C343 H343b . 110.2(3)
C341 C343 H343c . 110.5(3)
H343a C343 H343b . 108.6(4)
H343a C343 H343c . 108.6(4)
H343b C343 H343c . 108.3(4)
C341 C344 H344a . 110.8(4)
C341 C344 H344b . 110.2(4)
C341 C344 H344c . 111.0(4)
H344a C344 H344b . 107.8(5)
H344a C344 H344c . 109.0(4)
H344b C344 H344c . 107.9(4)
C34 C35 C36 . 122.5(3)
C34 C35 H35 . 118.6(3)
C36 C35 H35 . 118.9(3)
C3 C36 C31 . 121.9(3)
C3 C36 C35 . 120.0(2)
C31 C36 C35 . 117.8(3)
C41 O41 H41 . 117.3(2)
O41 C41 C42 . 121.8(2)
O41 C41 C46 . 116.2(2)
C42 C41 C46 . 122.1(3)
C1 C42 C41 . 121.4(3)
C1 C42 C43 . 120.8(2)
C41 C42 C43 . 117.8(3)
C42 C43 C44 . 122.5(3)
C42 C43 H43 . 118.6(3)
C44 C43 H43 . 118.9(3)
C43 C44 C441 . 121.8(3)
C43 C44 C45 . 117.0(3)
C441 C44 C45 . 121.1(3)
C44 C441 C442 . 110.1(5)
C44 C441 C443 . 110.7(4)
C44 C441 C444 . 115.3(4)
C44 C441 C442' . 106.4(7)
C44 C441 C443' . 111.5(5)
C44 C441 C444' . 105.7(6)
C442 C441 C443 . 107.6(6)
C442 C441 C444 . 107.2(5)
C442 C441 C442' . 51.5(7)
C442 C441 C443' . 62.3(6)
C442 C441 C444' . 143.6(8)
C443 C441 C444 . 105.6(5)
C443 C441 C442' . 142.3(8)
C443 C441 C443' . 47.9(6)
C443 C441 C444' . 64.6(7)
C444 C441 C442' . 62.7(7)
C444 C441 C443' . 132.4(6)
C444 C441 C444' . 48.9(7)
C442' C441 C443' . 111.3(8)
C442' C441 C444' . 111.5(8)
C443' C441 C444' . 110.3(8)
C441 C442 C442' . 65.2(8)
C441 C442 C443' . 58.2(6)
C441 C442 H442a . 110.3(9)
C441 C442 H442b . 107.9(8)
C441 C442 H442c . 113.2(9)
C441 C442 H442'b . 101.5(7)
C441 C442 H443'c . 87.4(6)
C442' C442 C443' . 120.4(11)
C442' C442 H442a . 95.9(11)
C442' C442 H442b . 159.1(13)
C442' C442 H442c . 61.0(9)
C442' C442 H442'b . 49.2(8)
C442' C442 H443'c . 151.8(11)
C443' C442 H442a . 87.1(9)
C443' C442 H442b . 63.4(7)
C443' C442 H442c . 161.1(12)
C443' C442 H442'b . 155.8(10)
C443' C442 H443'c . 38.6(5)
H442a C442 H442b . 104.9(9)
H442a C442 H442c . 111.7(11)
H442a C442 H442'b . 114.1(10)
H442a C442 H443'c . 100.1(8)
H442b C442 H442c . 108.4(10)
H442b C442 H442'b . 118.0(10)
H442b C442 H443'c . 24.8(3)
H442c C442 H442'b . 12.56(18)
H442c C442 H443'c . 131.1(10)
H442'b C442 H443'c . 138.3(9)
C441 C443 C443' . 63.2(7)
C441 C443 C444' . 57.1(6)
C441 C443 H443a . 112.2(7)
C441 C443 H443b . 111.6(8)
C441 C443 H443c . 108.1(8)
C441 C443 H443'b . 98.9(7)
C443' C443 C444' . 117.6(10)
C443' C443 H443a . 90.3(10)
C443' C443 H443b . 156.7(11)
C443' C443 H443c . 58.5(7)
C443' C443 H443'b . 47.1(6)
C444' C443 H443a . 96.2(8)
C444' C443 H443b . 68.7(7)
C444' C443 H443c . 156.8(11)
C444' C443 H443'b . 153.1(10)
H443a C443 H443b . 111.9(10)
H443a C443 H443c . 106.5(9)
H443a C443 H443'b . 104.9(9)
H443b C443 H443c . 106.2(8)
H443b C443 H443'b . 116.6(8)
H443c C443 H443'b . 11.42(11)
C441 C444 C442' . 60.6(7)
C441 C444 C444' . 68.1(8)
C441 C444 H444a . 111.3(6)
C441 C444 H444b . 113.0(8)
C441 C444 H444c . 110.2(6)
C441 C444 H444'a . 90.7(5)
C441 C444 H444'b . 99.5(5)
C442' C444 C444' . 128.4(10)
C442' C444 H444a . 93.4(8)
C442' C444 H444b . 65.6(8)
C442' C444 H444c . 160.9(10)
C442' C444 H444'a . 131.2(8)
C442' C444 H444'b . 143.6(9)
C444' C444 H444a . 100.6(10)
C444' C444 H444b . 147.0(10)
C444' C444 H444c . 48.0(7)
C444' C444 H444'a . 42.0(8)
C444' C444 H444'b . 48.5(7)
H444a C444 H444b . 108.7(7)
H444a C444 H444c . 105.7(9)
H444a C444 H444'a . 59.2(5)
H444a C444 H444'b . 122.9(9)
H444b C444 H444c . 107.7(6)
H444b C444 H444'a . 156.3(8)
H444b C444 H444'b . 101.1(6)
H444c C444 H444'a . 61.7(5)
H444c C444 H444'b . 17.29(13)
H444'a C444 H444'b . 74.1(5)
C441 C442' C442 . 63.2(8)
C441 C442' C444 . 56.7(6)
C441 C442' H442c . 96.8(10)
C441 C442' H444b . 85.7(8)
C441 C442' H442'a . 112.2(13)
C441 C442' H442'b . 106.3(12)
C441 C442' H442'c . 115.3(14)
C442 C442' C444 . 112.1(12)
C442 C442' H442c . 42.3(7)
C442 C442' H444b . 147.4(13)
C442 C442' H442'a . 84.2(12)
C442 C442' H442'b . 57.9(9)
C442 C442' H442'c . 158.5(18)
C444 C442' H442c . 152.8(13)
C444 C442' H444b . 36.1(5)
C444 C442' H442'a . 91.0(12)
C444 C442' H442'b . 162.1(15)
C444 C442' H442'c . 80.0(11)
H442c C442' H444b . 163.7(14)
H442c C442' H442'a . 94.2(13)
H442c C442' H442'b . 16.1(2)
H442c C442' H442'c . 121.4(16)
H444b C442' H442'a . 99.8(12)
H444b C442' H442'b . 148.6(15)
H444b C442' H442'c . 44.4(7)
H442'a C442' H442'b . 102.0(14)
H442'a C442' H442'c . 114.2(16)
H442'b C442' H442'c . 105.3(15)
C441 C443' C442 . 59.5(6)
C441 C443' C443 . 68.9(7)
C441 C443' H442b . 89.5(7)
C441 C443' H443c . 106.5(9)
C441 C443' H443'a . 111.7(9)
C441 C443' H443'b . 111.5(10)
C441 C443' H443'c . 108.5(10)
C442 C443' C443 . 124.5(10)
C442 C443' H442b . 38.9(5)
C442 C443' H443c . 161.7(11)
C442 C443' H443'a . 88.1(9)
C442 C443' H443'b . 160.6(13)
C442 C443' H443'c . 64.4(8)
C443 C443' H442b . 157.9(11)
C443 C443' H443c . 50.1(6)
C443 C443' H443'a . 93.2(11)
C443 C443' H443'b . 57.9(8)
C443 C443' H443'c . 158.9(13)
H442b C443' H443c . 138.6(10)
H442b C443' H443'a . 99.5(9)
H442b C443' H443'b . 131.2(11)
H442b C443' H443'c . 25.5(3)
H443c C443' H443'a . 108.9(12)
H443c C443' H443'b . 7.86(15)
H443c C443' H443'c . 114.6(10)
H443'a C443' H443'b . 111.3(13)
H443'a C443' H443'c . 106.7(11)
H443'b C443' H443'c . 106.9(11)
C441 C444' C443 . 58.3(6)
C441 C444' C444 . 63.0(7)
C441 C444' H444c . 108.0(12)
C441 C444' H444'a . 107.4(11)
C441 C444' H444'b . 104.7(12)
C441 C444' H444'c . 111.4(13)
C443 C444' C444 . 112.0(10)
C443 C444' H444c . 162.7(14)
C443 C444' H444'a . 90.5(11)
C443 C444' H444'b . 160.1(14)
C443 C444' H444'c . 70.4(10)
C444 C444' H444c . 50.9(8)
C444 C444' H444'a . 76.7(11)
C444 C444' H444'b . 62.1(9)
C444 C444' H444'c . 167.5(18)
H444c C444' H444'a . 83.7(12)
H444c C444' H444'b . 22.3(3)
H444c C444' H444'c . 126.7(16)
H444'a C444' H444'b . 105.6(14)
H444'a C444' H444'c . 115.8(16)
H444'b C444' H444'c . 111.2(15)
C44 C45 C46 . 122.8(3)
C44 C45 H45 . 118.6(3)
C46 C45 H45 . 118.6(3)
C41 C46 C45 . 117.7(2)
C41 C46 C4 . 121.6(3)
C45 C46 C4 . 120.7(2)
C32 C4 C46 . 112.2(2)
C32 C4 H4a . 109.3(3)
C32 C4 H4b . 109.5(3)
C46 C4 H4a . 108.9(2)
C46 C4 H4b . 109.4(3)
H4a C4 H4b . 107.3(3)
O101 C101 C102 . 124.1(3)
O101 C101 C106 . 124.1(3)
C102 C101 C106 . 111.8(3)
C101 C102 N102 . 120.7(3)
C101 C102 C103 . 123.4(3)
N102 C102 C103 . 115.7(3)
C102 N102 O1021 . 120.0(2)
C102 N102 O1022 . 118.2(3)
O1021 N102 O1022 . 121.6(3)
N102 O1021 O1022 . 29.21(14)
N102 O1022 O1021 . 29.17(15)
C102 C103 C104 . 120.0(3)
C102 C103 H103 . 120.1(3)
C104 C103 H103 . 119.9(3)
C103 C104 N104 . 118.8(3)
C103 C104 C105 . 121.1(3)
N104 C104 C105 . 120.0(3)
C104 N104 O1041 . 118.3(3)
C104 N104 O1042 . 117.5(3)
O1041 N104 O1042 . 124.2(3)
N104 O1041 O1042 . 27.79(18)
N104 O1042 O1041 . 28.01(19)
C104 C105 C106 . 118.8(3)
C104 C105 H105 . 120.3(3)
C106 C105 H105 . 120.8(3)
C101 C106 C105 . 124.8(3)
C101 C106 N106 . 118.5(3)
C105 C106 N106 . 116.7(3)
C106 N106 O1061 . 119.8(3)
C106 N106 O1062 . 118.8(3)
O1061 N106 O1062 . 121.2(3)
N106 O1061 O1062 . 29.25(18)
N106 O1062 O1061 . 29.55(18)
O201 C201 C202 . 124.4(3)
O201 C201 C206 . 124.1(3)
C202 C201 C206 . 111.4(2)
C201 C202 N202 . 119.1(2)
C201 C202 C203 . 124.7(3)
N202 C202 C203 . 116.2(3)
C202 N202 O2021 . 120.5(3)
C202 N202 O2022 . 117.8(2)
O2021 N202 O2022 . 121.6(3)
N202 O2021 O2022 . 29.25(15)
N202 O2022 O2021 . 29.11(14)
C202 C203 C204 . 119.0(3)
C202 C203 H203 . 121.0(3)
C204 C203 H203 . 120.0(3)
C203 C204 N204 . 118.6(3)
C203 C204 C205 . 121.2(3)
N204 C204 C205 . 120.1(3)
C204 N204 O2041 . 118.9(3)
C204 N204 O2042 . 118.3(3)
O2041 N204 O2042 . 122.7(3)
N204 O2041 O2042 . 28.67(16)
N204 O2042 O2041 . 28.65(16)
C204 C205 C206 . 119.2(3)
C204 C205 H205 . 120.8(3)
C206 C205 H205 . 120.1(3)
C201 C206 C205 . 124.5(3)
C201 C206 N206 . 118.3(3)
C205 C206 N206 . 117.1(3)
C206 N206 O2061 . 120.1(3)
C206 N206 O2062 . 117.8(3)
O2061 N206 O2062 . 122.1(3)
N206 O2061 O2062 . 29.0(2)
N206 O2062 O2061 . 28.9(2)
C011 C012 H012a . 111.2(4)
C011 C012 H012b . 111.0(4)
C011 C012 H012c . 111.5(5)
H012a C012 H012b . 106.8(5)
H012a C012 H012c . 107.7(5)
H012b C012 H012c . 108.3(5)
C012 C011 O01 . 113.6(4)
C012 C011 H011a . 109.6(4)
C012 C011 H011b . 109.8(4)
O01 C011 H011a . 107.9(4)
O01 C011 H011b . 108.5(4)
H011a C011 H011b . 107.3(4)
C011 O01 H01 . 99.9(3)
C021 C022 H022a . 109.4(4)
C021 C022 H022b . 111.6(4)
C021 C022 H022c . 109.3(4)
H022a C022 H022b . 109.0(4)
H022a C022 H022c . 108.9(4)
H022b C022 H022c . 108.6(4)
C022 C021 O02 . 114.5(5)
C022 C021 O02' . 128.5(6)
C022 C021 H021a . 107.2(5)
C022 C021 H021b . 109.6(5)
C022 C021 H021'a . 103.4(5)
C022 C021 H021'b . 106.7(5)
O02 C021 O02' . 93.1(6)
O02 C021 H021a . 108.2(5)
O02 C021 H021b . 110.4(5)
O02 C021 H021'a . 114.5(6)
O02 C021 H021'b . 13.3(2)
O02' C021 H021a . 103.5(6)
O02' C021 H021b . 20.4(4)
O02' C021 H021'a . 102.8(6)
O02' C021 H021'b . 106.1(6)
H021a C021 H021b . 106.7(5)
H021a C021 H021'a . 6.29(4)
H021a C021 H021'b . 101.9(6)
H021b C021 H021'a . 103.8(5)
H021b C021 H021'b . 123.6(6)
H021'a C021 H021'b . 107.9(6)
C021 O02 O02' . 41.2(4)
C021 O02 H021'b . 23.3(4)
O02' O02 H021'b . 64.1(5)
C021 O02' O02 . 45.7(4)
C021 O02' H021b . 39.4(7)
O02 O02' H021b . 81.4(8)
C031 O03 H032a . 13.3(8)
O03 C031 H031a . 113.4(9)
O03 C031 H031b . 110.8(9)
O03 C031 H032a . 7.4(5)
O03 C031 H032b . 105.6(9)
O03 C031 H032c . 101.9(8)
O03 C031 C031 '2 676' 122.9(9)
H031a C031 H031b . 103.0(9)
H031a C031 H032a . 119.2(10)
H031a C031 H032b . 107.7(9)
H031a C031 H032c . 14.82(15)
H031a C031 C031 '2 676' 96.9(8)
H031b C031 H032a . 112.2(10)
H031b C031 H032b . 5.67(6)
H031b C031 H032c . 99.8(9)
H031b C031 C031 '2 676' 107.5(8)
H032a C031 H032b . 106.8(10)
H032a C031 H032c . 108.4(9)
H032a C031 C031 '2 676' 116.2(10)
H032b C031 H032c . 103.6(9)
H032b C031 C031 '2 676' 109.5(9)
H032c C031 C031 '2 676' 111.5(9)
C442 H442b C443' . 77.7(8)
C442 H442b H443'c . 116.9(6)
C443' H442b H443'c . 39.3(4)
C442 H442c C442' . 76.7(10)
C442 H442c H442'b . 132.0(6)
C442' H442c H442'b . 57.9(8)
C443 H443c C443' . 71.4(8)
C443 H443c H443'b . 106.1(5)
C443' H443c H443'b . 35.0(6)
C444 H444b C442' . 78.3(8)
C444 H444c C444' . 81.1(10)
C444 H444c H444'b . 112.6(5)
C444' H444c H444'b . 87.8(9)
C442 H442'b C442' . 72.9(10)
C442 H442'b H442c . 35.5(5)
C442' H442'b H442c . 106.0(9)
C443 H443'b C443' . 74.9(9)
C443 H443'b H443c . 62.4(5)
C443' H443'b H443c . 137.1(7)
C442 H443'c C443' . 77.0(8)
C442 H443'c H442b . 38.3(4)
C443' H443'c H442b . 115.2(7)
C444 H444'a C444' . 61.3(10)
C444 H444'b C444' . 69.4(9)
C444 H444'b H444c . 50.2(4)
C444' H444'b H444c . 69.9(9)
C021 H021a H021'a . 87.5(3)
C021 H021b O02' . 120.2(9)
C021 H021'a H021a . 86.2(3)
C021 H021'b O02 . 143.4(6)
C031 H031a H032c . 81.7(6)
C031 H031b H032b . 86.7(6)
O03 H032a C031 . 159.3(13)
C031 H032b H031b . 87.6(6)
C031 H032c H031a . 83.5(6)

loop_
_geom_bond_atom_site_label_1
_geom_bond_atom_site_label_2
_geom_bond_site_symmetry_2
_geom_bond_distance
O11 C111 . 1.430(3)
O11 C11 . 1.408(3)
C111 C112 . 1.501(4)
C111 H111a . .955(3)
C111 H111b . .958(3)
C112 N111 . 1.311(4)
C112 N112 . 1.303(4)
N111 H111aN . .899(2)
N111 H111bN . .945(2)
N112 H112aN . .942(2)
N112 H112bN . .939(2)
C1 C16 . 1.519(4)
C1 C42 . 1.530(4)
C1 H1a . .965(3)
C1 H1b . .957(3)
C11 C12 . 1.392(4)
C11 C16 . 1.400(4)
C12 C13 . 1.393(4)
C12 C2 . 1.526(4)
C13 C14 . 1.395(4)
C13 H13 . .962(3)
C14 C141 . 1.533(4)
C14 C15 . 1.394(4)
C141 C142 . 1.523(5)
C141 C143 . 1.546(6)
C141 C144 . 1.518(5)
C142 H142a . .953(4)
C142 H142b . .952(5)
C142 H142c . .967(4)
C143 H143a . .956(4)
C143 H143b . .962(4)
C143 H143c . .957(4)
C144 H144a . .951(4)
C144 H144b . .976(4)
C144 H144c . .947(5)
C15 C16 . 1.394(4)
C15 H15 . .966(3)
C2 C26 . 1.527(4)
C2 H2a . .959(3)
C2 H2b . .958(3)
O21 C21 . 1.385(3)
O21 H21 . .961(2)
C21 C22 . 1.398(4)
C21 C26 . 1.395(4)
C22 C23 . 1.385(4)
C22 C3 . 1.523(4)
C23 C24 . 1.401(4)
C23 H23 . .967(3)
C24 C241 . 1.530(4)
C24 C25 . 1.387(4)
C241 C242 . 1.524(5)
C241 C243 . 1.530(5)
C241 C244 . 1.537(6)
C242 H242a . .955(4)
C242 H242b . .947(4)
C242 H242c . .965(5)
C243 H243a . .953(4)
C243 H243b . .956(4)
C243 H243c . .959(4)
C244 H244a . .956(4)
C244 H244b . .948(5)
C244 H244c . .961(5)
C25 C26 . 1.392(4)
C25 H25 . .962(3)
C3 C36 . 1.522(4)
C3 H3a . .958(3)
C3 H3b . .962(3)
O31 C311 . 1.428(3)
O31 C31 . 1.413(3)
C311 C312 . 1.506(4)
C311 H311a . .965(3)
C311 H311b . .955(3)
C312 N311 . 1.296(4)
C312 N312 . 1.311(4)
N311 H311aN . .946(2)
N311 H311bN . .856(2)
N312 H312aN . .978(2)
N312 H312bN . .950(3)
C31 C32 . 1.389(4)
C31 C36 . 1.398(4)
C32 C33 . 1.399(4)
C32 C4 . 1.518(4)
C33 C34 . 1.393(4)
C33 H33 . .969(3)
C34 C341 . 1.533(5)
C34 C35 . 1.396(4)
C341 C342 . 1.531(5)
C341 C343 . 1.537(5)
C341 C344 . 1.533(6)
C342 H342a . .953(4)
C342 H342b . .952(4)
C342 H342c . .969(4)
C343 H343a . .953(4)
C343 H343b . .957(4)
C343 H343c . .957(4)
C344 H344a . .953(4)
C344 H344b . .967(5)
C344 H344c . .952(4)
C35 C36 . 1.389(4)
C35 H35 . .962(3)
O41 C41 . 1.376(4)
O41 H41 . .937(2)
C41 C42 . 1.386(4)
C41 C46 . 1.397(4)
C42 C43 . 1.399(4)
C43 C44 . 1.395(4)
C43 H43 . .964(3)
C44 C441 . 1.534(5)
C44 C45 . 1.391(4)
C441 C442 . 1.508(11)
C441 C443 . 1.556(11)
C441 C444 . 1.472(8)
C441 C442' . 1.534(16)
C441 C443' . 1.488(12)
C441 C444' . 1.534(15)
C442 C442' . 1.322(18)
C442 C443' . 1.551(16)
C442 H442a . .959(11)
C442 H442b . .997(10)
C442 H442c . .915(11)
C442 H442'b . 1.172(11)
C442 H443'c . 1.436(10)
C443 C443' . 1.237(16)
C443 C444' . 1.651(17)
C443 H443a . .934(10)
C443 H443b . .939(10)
C443 H443c . 1.001(8)
C443 H443'b . 1.085(9)
C444 C442' . 1.565(18)
C444 C444' . 1.247(17)
C444 H444a . .968(8)
C444 H444b . .942(9)
C444 H444c . .979(8)
C444 H444'a . 1.384(9)
C444 H444'b . 1.177(8)
C442' H442c . 1.189(15)
C442' H444b . 1.456(15)
C442' H442'a . .947(17)
C442' H442'b . 1.048(15)
C442' H442'c . .900(16)
C443' H442b . 1.419(13)
C443' H443c . 1.113(12)
C443' H443'a . .941(12)
C443' H443'b . .938(12)
C443' H443'c . .993(12)
C444' H444c . .938(15)
C444' H444'a . .950(16)
C444' H444'b . .997(14)
C444' H444'c . .881(15)
C45 C46 . 1.391(4)
C45 H45 . .965(3)
C46 C4 . 1.525(4)
C4 H4a . .966(3)
C4 H4b . .960(3)
O101 C101 . 1.248(4)
C101 C102 . 1.458(4)
C101 C106 . 1.450(5)
C102 N102 . 1.456(4)
C102 C103 . 1.372(4)
N102 O1021 . 1.227(3)
N102 O1022 . 1.228(3)
O1021 O1022 . 2.143(3)
C103 C104 . 1.381(5)
C103 H103 . .964(3)
C104 N104 . 1.452(4)
C104 C105 . 1.383(5)
N104 O1041 . 1.236(5)
N104 O1042 . 1.228(5)
O1041 O1042 . 2.177(5)
C105 C106 . 1.372(5)
C105 H105 . .964(3)
C106 N106 . 1.452(4)
N106 O1061 . 1.231(5)
N106 O1062 . 1.220(4)
O1061 O1062 . 2.135(5)
O201 C201 . 1.240(4)
C201 C202 . 1.450(4)
C201 C206 . 1.457(4)
C202 N202 . 1.452(4)
C202 C203 . 1.369(4)
N202 O2021 . 1.225(3)
N202 O2022 . 1.230(4)
O2021 O2022 . 2.143(4)
C203 C204 . 1.386(4)
C203 H203 . .966(3)
C204 N204 . 1.446(4)
C204 C205 . 1.387(4)
N204 O2041 . 1.222(4)
N204 O2042 . 1.223(4)
O2041 O2042 . 2.145(4)
C205 C206 . 1.364(4)
C205 H205 . .965(3)
C206 N206 . 1.467(4)
N206 O2061 . 1.206(4)
N206 O2062 . 1.211(4)
O2061 O2062 . 2.115(4)
C012 C011 . 1.496(6)
C012 H012a . .970(5)
C012 H012b . .963(5)
C012 H012c . .951(5)
C011 O01 . 1.415(5)
C011 H011a . .960(4)
C011 H011b . .966(5)
O01 H01 . 1.112(3)
C022 C021 . 1.432(8)
C022 H022a . 1.079(4)
C022 H022b . .954(4)
C022 H022c . .956(4)
C021 O02 . 1.403(8)
C021 O02' . 1.289(9)
C021 H021a . .986(6)
C021 H021b . .947(5)
C021 H021'a . .987(6)
C021 H021'b . .931(6)
O02 O02' . 1.956(9)
O02 H021'b . .540(5)
O02' H021b . .519(8)
O03 C031 . 1.438(15)
O03 H032a . .525(11)
C031 H031a . .981(10)
C031 H031b . .998(10)
C031 H032a . .935(10)
C031 H032b . .997(11)
C031 H032c . .977(10)
C031 C031 '2 676' 1.462(14)
H442b H443'c . .67614(18)
H442c H442'b . .34277(10)
H443c H443'b . .22373(7)
H444c H444'b . .37892(10)
H021a H021'a . .10818(4)
H031a H032c . .25254(7)
H031b H032b . .09869(3)

loop_
_geom_contact_atom_site_label_1
_geom_contact_atom_site_label_2
_geom_contact_distance
_geom_contact_site_symmetry_2
O11 C112 2.383(3) .
O11 N112 2.641(3) .
O11 C1 2.887(4) .
O11 C12 2.413(3) .
O11 C16 2.410(3) .
O11 C2 2.914(3) .
O11 O21 2.993(3) .
O11 O41 2.660(3) .
O11 H111a 1.972(2) .
O11 H111b 1.9709(19) .
O11 H112aN 2.262(2) .
O11 H1b 2.513(2) .
O11 H21 3.316(2) .
O11 H2a 2.522(2) .
O11 H41 1.736(2) .
C111 N111 2.416(4) .
C111 N112 2.426(4) .
C111 C11 2.380(4) .
C111 H111aN 2.525(3) .
C111 H111bN 3.281(3) .
C111 H112aN 2.567(3) .
C111 H112bN 3.295(3) .
C111 H1b 2.935(3) .
C111 H2a 2.954(3) .
C111 H41 2.838(3) .
C112 H111a 2.038(3) .
C112 H111b 2.037(3) .
C112 H111aN 1.922(3) .
C112 H111bN 1.964(3) .
C112 H112aN 1.955(3) .
C112 H112bN 1.967(3) .
C112 H2a 3.226(3) .
N111 N112 2.288(3) .
N111 O1041 2.960(4) '2 565'
N111 O201 2.850(3) .
N111 H111a 2.761(2) .
N111 H111b 2.576(3) .
N111 H112aN 3.135(2) .
N111 H112bN 2.517(2) .
N112 O21 2.850(3) .
N112 O201 2.779(4) .
N112 H111a 2.946(2) .
N112 H111b 3.114(3) .
N112 H111aN 3.090(2) .
N112 H111bN 2.502(3) .
N112 H21 3.226(3) .
N112 H2a 2.917(2) .
N112 H012c 3.274(2) '1 445'
N112 H01 3.209(3) '1 445'
C1 C11 2.560(4) .
C1 C15 2.531(4) .
C1 O41 2.911(3) .
C1 C41 2.544(4) .
C1 C43 2.549(4) .
C1 H111b 3.200(3) .
C1 H15 2.670(3) .
C1 H41 2.537(3) .
C1 H43 2.686(3) .
C11 C13 2.380(4) .
C11 C14 2.785(4) .
C11 C15 2.381(4) .
C11 C2 2.565(4) .
C11 H111a 2.433(3) .
C11 H111b 2.784(3) .
C11 H13 3.248(3) .
C11 H15 3.255(3) .
C11 H1a 3.271(3) .
C11 H1b 2.651(3) .
C11 H2a 2.652(3) .
C11 H2b 3.255(3) .
C11 H41 2.476(3) .
C12 C14 2.444(4) .
C12 C15 2.784(4) .
C12 C16 2.449(4) .
C12 C26 2.514(4) .
C12 H111a 2.943(3) .
C12 H13 2.038(3) .
C12 H25 3.299(3) .
C12 H2a 2.054(3) .
C12 H2b 2.050(3) .
C12 H022b 3.105(3) .
C13 C141 2.565(4) .
C13 C144 2.878(5) .
C13 C15 2.381(4) .
C13 C16 2.792(4) .
C13 C2 2.521(4) .
C13 H144b 2.798(3) .
C13 H144c 2.775(3) .
C13 H15 3.252(3) .
C13 H25 3.167(3) .
C13 H2a 3.277(3) .
C13 H2b 2.649(3) .
C13 H443'a 3.147(3) '1 545'
C13 H022b 3.000(3) .
C14 C142 2.489(5) .
C14 C143 2.512(5) .
C14 C144 2.543(5) .
C14 C16 2.449(4) .
C14 H13 2.040(3) .
C14 H142b 2.677(3) .
C14 H142c 2.676(3) .
C14 H143b 2.707(3) .
C14 H143c 2.706(3) .
C14 H144b 2.743(3) .
C14 H144c 2.744(3) .
C14 H15 2.039(3) .
C14 H022b 3.185(3) .
C141 C15 2.541(4) .
C141 H13 2.714(3) .
C141 H142a 2.066(3) .
C141 H142b 2.066(3) .
C141 H142c 2.066(3) .
C141 H143a 2.089(3) .
C141 H143b 2.089(4) .
C141 H143c 2.090(3) .
C141 H144a 2.062(3) .
C141 H144b 2.063(3) .
C141 H144c 2.061(3) .
C141 H15 2.673(3) .
C142 C143 2.493(6) .
C142 C144 2.476(6) .
C142 H143a 2.697(4) .
C142 H143b 2.676(4) .
C142 H144a 2.671(4) .
C142 H144c 2.692(4) .
C142 H15 2.907(4) .
C142 H012a 3.258(4) '1 545'
C142 H011a 3.166(4) '1 545'
C143 C144 2.478(7) .
C143 H142a 2.685(4) .
C143 H142c 2.667(4) .
C143 H144a 2.650(4) .
C143 H144b 2.661(4) .
C143 H144c 3.318(5) .
C143 H15 2.838(4) .
C143 H021b 3.288(4) .
C143 H031b 2.709(4) .
C143 H032a 3.268(5) .
C143 H032b 2.646(4) .
C144 H13 2.483(4) .
C144 H142a 2.650(4) .
C144 H142b 2.704(4) .
C144 H142c 3.318(4) .
C144 H143a 2.651(5) .
C144 H143c 2.701(5) .
C144 H242c 3.302(4) '2 566'
C15 H13 3.250(3) .
C15 H142b 3.297(3) .
C15 H142c 2.762(3) .
C15 H143b 2.769(3) .
C15 H143c 3.288(3) .
C15 H1a 2.642(3) .
C15 H1b 3.267(3) .
C16 C42 2.551(4) .
C16 H111b 3.226(3) .
C16 H15 2.041(3) .
C16 H1a 2.046(3) .
C16 H1b 2.044(3) .
C16 H41 2.790(3) .
C2 O21 2.854(3) .
C2 C21 2.554(4) .
C2 C25 2.532(4) .
C2 H111a 3.270(3) .
C2 H112aN 3.209(3) .
C2 H13 2.652(3) .
C2 H25 2.658(3) .
O21 C22 2.420(3) .
O21 C26 2.386(3) .
O21 C3 2.911(3) .
O21 O31 2.736(3) .
O21 H112aN 1.927(2) .
O21 H112bN 3.269(2) .
O21 H2a 2.497(2) .
O21 H3a 2.603(2) .
O21 H41 3.182(2) .
O21 H012c 2.949(2) '1 445'
C21 C23 2.390(4) .
C21 C24 2.810(4) .
C21 C25 2.390(4) .
C21 C3 2.552(4) .
C21 H112aN 3.154(3) .
C21 H21 1.941(3) .
C21 H23 3.261(3) .
C21 H25 3.253(3) .
C21 H2a 2.646(3) .
C21 H2b 3.270(3) .
C21 H3a 2.666(3) .
C21 H3b 3.283(3) .
C22 C24 2.447(4) .
C22 C25 2.770(4) .
C22 C26 2.431(4) .
C22 C36 2.509(4) .
C22 H142c 3.106(3) '1 455'
C22 H21 2.522(3) .
C22 H23 2.035(3) .
C22 H35 3.268(3) .
C22 H3a 2.055(3) .
C22 H3b 2.054(3) .
C22 H022a 3.244(3) .
C23 C241 2.537(4) .
C23 C25 2.369(4) .
C23 C26 2.776(4) .
C23 C3 2.517(4) .
C23 H242b 2.775(3) .
C23 H242c 3.309(3) .
C23 H244c 2.771(3) .
C23 H25 3.241(3) .
C23 H35 3.220(3) .
C23 H3a 3.248(3) .
C23 H3b 2.610(3) .
C23 H022a 3.115(3) .
C24 C242 2.509(5) .
C24 C243 2.543(5) .
C24 C244 2.488(5) .
C24 C26 2.446(4) .
C24 H23 2.046(3) .
C24 H242b 2.700(3) .
C24 H242c 2.701(3) .
C24 H243b 2.740(3) .
C24 H243c 2.739(3) .
C24 H244b 2.672(3) .
C24 H244c 2.672(3) .
C24 H25 2.031(3) .
C241 C25 2.574(4) .
C241 H23 2.667(3) .
C241 H242a 2.063(3) .
C241 H242b 2.064(3) .
C241 H242c 2.061(3) .
C241 H243a 2.069(3) .
C241 H243b 2.067(3) .
C241 H243c 2.068(3) .
C241 H244a 2.072(3) .
C241 H244b 2.070(4) .
C241 H244c 2.072(3) .
C241 H25 2.733(3) .
C242 C243 2.465(6) .
C242 C244 2.520(7) .
C242 H143a 3.274(4) '1 455'
C242 H144c 3.319(4) '2 566'
C242 H23 2.841(4) .
C242 H243a 2.640(4) .
C242 H243b 2.662(4) .
C242 H243c 3.305(4) .
C242 H244a 2.700(5) .
C242 H244c 2.720(5) .
C243 C244 2.467(6) .
C243 C25 2.897(5) .
C243 H242a 2.623(4) .
C243 H242b 3.302(4) .
C243 H242c 2.657(4) .
C243 H243b 3.187(4) '2 566'
C243 H243c 3.235(4) '2 566'
C243 H244a 2.639(4) .
C243 H244b 2.660(5) .
C243 H244c 3.309(4) .
C243 H25 2.510(4) .
C244 H23 2.937(5) .
C244 H242a 2.717(5) .
C244 H242b 2.727(5) .
C244 H243a 2.656(4) .
C244 H243b 3.309(5) .
C244 H243c 2.640(5) .
C244 H021a 3.158(5) '2 576'
C244 H021'a 3.244(5) '2 576'
C244 H031a 3.128(5) '2 576'
C244 H032c 3.038(5) '2 576'
C25 H13 3.122(3) .
C25 H23 3.243(3) .
C25 H243b 2.825(3) .
C25 H243c 2.788(3) .
C25 H2a 3.275(3) .
C25 H2b 2.650(3) .
C25 H022b 3.311(3) .
C26 H13 3.225(3) .
C26 H21 3.139(3) .
C26 H25 2.032(3) .
C26 H2a 2.057(3) .
C26 H2b 2.060(3) .
C26 H022b 3.255(3) .
C3 O31 2.865(3) .
C3 C31 2.553(4) .
C3 C35 2.523(4) .
C3 H143b 3.278(3) '1 455'
C3 H21 2.536(3) .
C3 H23 2.649(3) .
C3 H35 2.661(3) .
O31 C312 2.372(4) .
O31 N311 2.603(3) .
O31 C32 2.427(4) .
O31 C36 2.407(3) .
O31 O41 2.875(3) .
O31 C4 2.951(4) .
O31 H21 1.778(2) .
O31 H311a 1.9764(18) .
O31 H311b 1.977(2) .
O31 H311aN 2.218(2) .
O31 H3a 2.488(2) .
O31 H4a 2.555(2) .
C311 N311 2.408(4) .
C311 N312 2.436(4) .
C311 C31 2.410(4) .
C311 H21 2.887(3) .
C311 H311aN 2.544(3) .
C311 H312aN 2.558(3) .
C311 H311bN 3.185(3) .
C311 H3a 3.030(3) .
C311 H442'c 3.216(3) '1 455'
C311 H4a 2.890(3) .
C312 O2042 2.965(4) '2 475'
C312 H311a 2.050(3) .
C312 H311b 2.047(3) .
C312 H311aN 1.955(3) .
C312 H312aN 1.971(3) .
C312 H311bN 1.862(3) .
C312 H312bN 2.013(3) .
C312 H4a 3.116(3) .
N311 N312 2.281(4) .
N311 O41 2.772(3) .
N311 O101 2.681(3) .
N311 O1021 2.829(3) .
N311 H311a 2.918(2) .
N311 H311b 3.116(3) .
N311 H312aN 3.146(3) .
N311 H312bN 2.569(2) .
N311 H41 3.066(2) .
N311 H4a 2.781(3) .
N312 O101 2.880(3) .
N312 O1061 2.967(4) '2 475'
N312 H311a 2.806(3) .
N312 H311b 2.599(3) .
N312 H311aN 3.134(3) .
N312 H311bN 2.431(3) .
N312 H205 3.263(3) '2 475'
C31 C33 2.385(4) .
C31 C34 2.792(4) .
C31 C35 2.387(4) .
C31 C4 2.570(4) .
C31 H21 2.541(3) .
C31 H311a 2.462(3) .
C31 H311b 2.847(3) .
C31 H311aN 3.302(3) .
C31 H33 3.260(3) .
C31 H35 3.256(3) .
C31 H3a 2.646(3) .
C31 H3b 3.267(3) .
C31 H444b 3.300(3) '1 455'
C31 H4a 2.654(3) .
C31 H4b 3.246(3) .
C32 C34 2.447(4) .
C32 C35 2.785(4) .
C32 C36 2.437(4) .
C32 C46 2.526(4) .
C32 H311a 2.942(3) .
C32 H33 2.052(3) .
C32 H4a 2.051(3) .
C32 H4b 2.049(3) .
C32 H022c 3.290(3) .
C33 C341 2.565(5) .
C33 C344 2.871(5) .
C33 C35 2.382(4) .
C33 C36 2.782(4) .
C33 C4 2.502(4) .
C33 H344b 2.785(3) .
C33 H344c 2.776(3) .
C33 H35 3.250(3) .
C33 H4a 3.275(3) .
C33 H4b 2.646(3) .
C34 C342 2.491(5) .
C34 C343 2.507(5) .
C34 C344 2.546(6) .
C34 C36 2.442(4) .
C34 H33 2.041(3) .
C34 H342b 2.678(3) .
C34 H342c 2.679(3) .
C34 H343b 2.695(3) .
C34 H343c 2.695(3) .
C34 H344b 2.747(3) .
C34 H344c 2.746(3) .
C34 H35 2.040(3) .
C341 C35 2.542(5) .
C341 H33 2.713(3) .
C341 H342a 2.073(3) .
C341 H342b 2.074(3) .
C341 H342c 2.072(3) .
C341 H343a 2.073(3) .
C341 H343b 2.072(3) .
C341 H343c 2.075(3) .
C341 H344a 2.073(4) .
C341 H344b 2.075(3) .
C341 H344c 2.074(3) .
C341 H35 2.674(4) .
C342 C343 2.503(6) .
C342 C344 2.495(6) .
C342 H343a 2.700(4) .
C342 H343b 2.683(4) .
C342 H344a 2.687(4) .
C342 H344c 2.699(4) .
C342 H35 2.904(4) .
C342 H444'a 3.142(4) '1 455'
C343 C344 2.482(6) .
C343 H342a 2.697(4) .
C343 H342c 2.684(4) .
C343 H344a 2.659(4) .
C343 H344b 2.670(4) .
C343 H35 2.855(4) .
C344 H25 3.277(5) '1 565'
C344 H33 2.464(4) .
C344 H342a 2.674(5) .
C344 H342b 2.719(5) .
C344 H343a 2.647(4) .
C344 H343b 3.320(4) .
C344 H343c 2.688(4) .
C35 H23 3.279(3) .
C35 H33 3.256(3) .
C35 H342b 3.300(3) .
C35 H342c 2.764(3) .
C35 H343b 2.764(3) .
C35 H343c 3.288(3) .
C35 H3a 3.272(3) .
C35 H3b 2.647(3) .
C35 H444a 3.293(3) '1 455'
C35 H444c 3.141(3) '1 455'
C35 H022a 3.154(3) .
C36 H21 2.839(3) .
C36 H35 2.037(3) .
C36 H3a 2.052(3) .
C36 H3b 2.051(3) .
C36 H444b 3.120(3) '1 455'
C36 H444c 3.221(3) '1 455'
O41 C42 2.413(3) .
O41 C46 2.354(4) .
O41 C4 2.803(4) .
O41 H1b 2.680(2) .
O41 H21 3.028(2) .
O41 H311aN 1.843(2) .
O41 H311bN 3.185(2) .
O41 H4a 2.517(2) .
O41 H022c 3.210(2) .
C41 C43 2.384(4) .
C41 C44 2.796(4) .
C41 C45 2.386(4) .
C41 C4 2.551(4) .
C41 H1a 3.287(3) .
C41 H1b 2.678(3) .
C41 H311aN 2.996(3) .
C41 H41 1.988(3) .
C41 H43 3.253(3) .
C41 H45 3.257(3) .
C41 H4a 2.667(3) .
C41 H4b 3.287(3) .
C41 H022c 2.939(3) .
C42 C44 2.450(4) .
C42 C45 2.780(4) .
C42 C46 2.435(4) .
C42 H1a 2.053(3) .
C42 H1b 2.050(3) .
C42 H41 2.567(3) .
C42 H43 2.044(3) .
C43 C441 2.560(5) .
C43 C444 2.908(8) .
C43 C45 2.376(4) .
C43 C46 2.780(4) .
C43 H1a 2.600(3) .
C43 H1b 3.226(3) .
C43 H444b 2.754(3) .
C43 H444c 2.946(3) .
C43 H442'b 3.283(3) .
C43 H442'c 2.735(3) .
C43 H444'b 2.643(3) .
C43 H444'c 3.188(3) .
C43 H45 3.249(3) .
C44 C442 2.493(11) .
C44 C443 2.542(11) .
C44 C444 2.540(8) .
C44 C442' 2.456(17) .
C44 C443' 2.499(13) .
C44 C444' 2.445(16) .
C44 C46 2.443(4) .
C44 H43 2.043(3) .
C44 H442b 2.690(3) .
C44 H442c 2.681(3) .
C44 H443b 2.708(3) .
C44 H443c 2.738(3) .
C44 H444b 2.744(3) .
C44 H444c 2.791(3) .
C44 H442'a 3.302(3) .
C44 H442'b 2.636(3) .
C44 H442'c 2.630(3) .
C44 H443'b 2.691(3) .
C44 H443'c 2.670(3) .
C44 H444'a 3.264(3) .
C44 H444'b 2.579(3) .
C44 H444'c 2.589(3) .
C44 H45 2.037(3) .
C44 H105 3.170(3) '2 575'
C441 C45 2.549(5) .
C441 H43 2.708(4) .
C441 H442a 2.049(4) .
C441 H442b 2.048(3) .
C441 H442c 2.049(4) .
C441 H443a 2.096(4) .
C441 H443b 2.092(4) .
C441 H443c 2.096(3) .
C441 H444a 2.035(3) .
C441 H444b 2.035(3) .
C441 H444c 2.030(3) .
C441 H442'a 2.085(3) .
C441 H442'b 2.087(4) .
C441 H442'c 2.084(3) .
C441 H443'a 2.033(4) .
C441 H443'b 2.029(3) .
C441 H443'c 2.035(3) .
C441 H444'a 2.032(4) .
C441 H444'b 2.031(3) .
C441 H444'c 2.028(4) .
C441 H45 2.686(3) .
C442 C443 2.472(14) .
C442 C444 2.399(12) .
C442 C444' 2.890(17) .
C442 H443a 2.668(11) .
C442 H443b 3.299(10) .
C442 H443c 2.631(11) .
C442 H444a 2.557(10) .
C442 H444b 2.667(10) .
C442 H444c 3.260(10) .
C442 H442'a 1.547(10) .
C442 H442'c 2.185(10) .
C442 H443'a 1.787(11) .
C442 H443'b 2.456(11) .
C442 H444'a 3.034(10) .
C442 H45 2.993(11) .
C443 C444 2.413(12) .
C443 C442' 2.924(18) .
C443 H442a 2.623(10) .
C443 H442b 2.607(10) .
C443 H442c 3.296(10) .
C443 H444a 2.593(8) .
C443 H444b 3.271(9) .
C443 H444c 2.562(9) .
C443 H442'a 3.125(9) .
C443 H443'a 1.595(10) .
C443 H443'c 2.192(10) .
C443 H444'a 1.912(8) .
C443 H444'b 2.611(9) .
C443 H444'c 1.589(10) .
C443 H45 2.837(9) .
C444 C443' 2.709(13) .
C444 H43 2.534(8) .
C444 H442a 2.563(7) .
C444 H442b 3.252(7) .
C444 H442c 2.678(8) .
C444 H443a 2.584(8) .
C444 H443b 2.693(8) .
C444 H443c 3.274(7) .
C444 H442'a 1.843(8) .
C444 H442'b 2.582(9) .
C444 H442'c 1.664(9) .
C444 H443'a 2.848(7) .
C444 H443'b 3.255(7) .
C444 H444'c 2.115(8) .
C442' C443' 2.50(2) .
C442' C444' 2.54(2) .
C442' H43 2.861(16) .
C442' H442a 1.712(16) .
C442' H442b 2.282(15) .
C442' H443a 3.127(16) .
C442' H444a 1.888(16) .
C442' H444c 2.510(15) .
C442' H443'a 2.682(16) .
C442' H443'b 3.318(16) .
C442' H443'c 2.675(15) .
C442' H444'a 2.686(16) .
C442' H444'b 2.608(15) .
C442' H444'c 3.297(16) .
C442' H011b 3.166(17) .
C443' C444' 2.480(18) .
C443' C45 2.807(13) .
C443' H442a 1.782(12) .
C443' H442c 2.435(13) .
C443' H443a 1.554(13) .
C443' H443b 2.131(12) .
C443' H444a 2.844(11) .
C443' H444c 3.232(11) .
C443' H442'a 2.668(12) .
C443' H442'b 2.664(13) .
C443' H442'c 3.299(12) .
C443' H444'a 2.672(11) .
C443' H444'b 3.297(11) .
C443' H444'c 2.684(12) .
C443' H45 2.400(12) .
C444' H43 2.851(15) .
C444' H442a 3.083(14) .
C444' H443a 1.983(14) .
C444' H443b 1.575(15) .
C444' H443c 2.602(14) .
C444' H444a 1.714(15) .
C444' H444b 2.100(15) .
C444' H442'a 2.834(15) .
C444' H442'c 2.782(15) .
C444' H443'a 2.729(14) .
C444' H443'b 2.665(14) .
C45 C4 2.535(4) .
C45 H33 3.180(3) .
C45 H43 3.249(3) .
C45 H442b 2.830(3) .
C45 H443b 3.219(3) .
C45 H443c 2.773(3) .
C45 H443'b 2.713(3) .
C45 H443'c 2.660(3) .
C45 H4a 3.241(3) .
C45 H4b 2.613(3) .
C45 H105 3.127(3) '2 575'
C46 H33 3.168(3) .
C46 H41 3.190(3) .
C46 H45 2.037(3) .
C46 H4a 2.053(3) .
C46 H4b 2.054(3) .
C46 H022c 3.213(3) .
C4 H311a 3.196(3) .
C4 H311aN 3.068(3) .
C4 H33 2.632(3) .
C4 H45 2.672(3) .
O101 C102 2.393(4) .
O101 N102 2.933(4) '2 575'
O101 N102 2.912(3) .
O101 O1021 2.666(3) .
O101 C106 2.385(4) .
O101 N106 2.854(4) .
O101 O1061 2.611(4) .
O101 H311bN 1.905(2) .
O101 H312bN 2.180(2) .
C101 N102 2.533(4) .
C101 O1021 2.829(4) .
C101 C103 2.492(4) .
C101 C104 2.866(5) .
C101 C105 2.501(5) .
C101 N106 2.494(4) .
C101 O1061 2.792(4) .
C101 H311bN 2.881(3) .
C101 H312bN 3.158(3) .
C102 O1021 2.326(4) .
C102 O1022 2.307(4) .
C102 C104 2.384(5) .
C102 C105 2.783(5) .
C102 C106 2.407(4) .
C102 H111aN 3.300(3) .
C102 H103 2.034(3) .
N102 C103 2.395(4) .
N102 H111b 3.076(3) .
N102 H111aN 3.013(3) .
N102 H311bN 3.164(3) .
N102 H103 2.533(3) .
O1021 H111b 2.916(2) .
O1021 H311aN 2.862(2) .
O1021 H311bN 2.215(2) .
O1021 H41 3.112(2) .
O1022 C103 2.645(4) .
O1022 H111b 2.837(3) .
O1022 H111aN 2.915(3) .
O1022 H103 2.308(3) .
O1022 H205 2.469(2) '1 655'
C103 N104 2.438(4) .
C103 O1041 2.716(4) .
C103 C105 2.407(5) .
C103 C106 2.758(4) .
C103 H111aN 3.267(3) .
C103 H105 3.276(3) .
C104 O1041 2.310(4) .
C104 O1042 2.294(4) .
C104 C106 2.372(5) .
C104 H103 2.041(3) .
C104 H105 2.047(3) .
N104 C105 2.456(5) .
N104 H111aN 3.088(3) '2 565'
N104 H111bN 3.210(3) '2 565'
N104 H4b 2.703(3) '2 575'
N104 H103 2.598(3) .
N104 H105 2.632(4) .
N104 H01 3.203(4) '2 675'
O1041 H111aN 3.210(3) '2 565'
O1041 H111bN 2.714(3) '2 565'
O1041 H4a 3.282(3) '2 575'
O1041 H4b 2.604(3) '2 575'
O1041 H103 2.412(3) .
O1041 H01 2.231(3) '2 675'
O1042 C105 2.721(4) .
O1042 H111a 2.567(3) '2 565'
O1042 H111aN 3.015(3) '2 565'
O1042 H442b 2.654(3) '2 575'
O1042 H442c 3.312(3) '2 575'
O1042 H443'c 2.849(3) '2 575'
O1042 H45 2.753(3) '2 575'
O1042 H4b 3.070(3) '2 575'
O1042 H105 2.446(3) .
C105 N106 2.403(5) .
C105 O1062 2.675(4) .
C105 H103 3.274(4) .
C106 O1061 2.324(4) .
C106 O1062 2.302(4) .
C106 H105 2.041(3) .
N106 H312aN 2.508(3) '2 475'
N106 H312bN 3.254(3) .
N106 H105 2.560(3) .
O1061 H312aN 2.188(3) '2 475'
O1061 H312bN 2.206(4) .
O1061 H312bN 3.038(3) '2 475'
O1062 H311b 2.959(3) '2 475'
O1062 H312aN 2.181(3) '2 475'
O1062 H43 3.278(3) '2 575'
O1062 H442'b 3.225(3) '2 575'
O1062 H442'c 3.081(3) '2 575'
O1062 H105 2.375(3) .
O201 C202 2.382(4) .
O201 N202 2.870(4) .
O201 O2021 2.672(3) .
O201 C206 2.385(4) .
O201 N206 2.862(4) .
O201 O2061 2.691(4) .
O201 H111bN 2.057(2) .
O201 H112bN 1.972(3) .
O201 H012b 3.199(2) '1 445'
O201 H01 3.270(2) '1 445'
C201 N202 2.502(4) .
C201 O2021 2.824(4) .
C201 C203 2.498(4) .
C201 C204 2.867(4) .
C201 C205 2.498(4) .
C201 N206 2.511(4) .
C201 O2061 2.830(4) .
C201 H111bN 3.001(3) .
C201 H112bN 3.033(3) .
C202 O2021 2.327(3) .
C202 O2022 2.300(4) .
C202 C204 2.374(4) .
C202 C205 2.769(4) .
C202 C206 2.402(4) .
C202 H203 2.042(3) .
N202 C203 2.395(4) .
N202 H111aN 2.629(3) '2 565'
N202 H111bN 3.194(3) .
N202 H203 2.551(3) .
O2021 H111aN 3.183(2) .
O2021 H111aN 2.337(2) '2 565'
O2021 H111bN 3.245(2) '2 565'
O2021 H111bN 2.216(2) .
O2021 H103 2.980(2) '2 565'
O2022 C203 2.666(4) .
O2022 H111a 3.177(3) '2 565'
O2022 H111b 2.830(3) '2 565'
O2022 H111aN 2.262(3) '2 565'
O2022 H203 2.371(3) .
O2022 H205 3.228(3) '2 465'
C203 N204 2.435(4) .
C203 O2041 2.704(4) .
C203 C205 2.416(4) .
C203 C206 2.770(4) .
C203 H205 3.287(3) .
C204 O2041 2.301(4) .
C204 O2042 2.294(4) .
C204 C206 2.373(4) .
C204 H203 2.048(3) .
C204 H205 2.055(3) .
N204 C205 2.456(4) .
N204 H311a 2.950(3) '2 475'
N204 H103 3.318(3) '1 455'
N204 H203 2.598(3) .
N204 H205 2.642(3) .
O2041 H311a 2.845(3) '2 475'
O2041 H442c 3.225(3) '2 575'
O2041 H442'a 3.012(3) '2 575'
O2041 H442'b 3.072(3) '2 575'
O2041 H442'c 3.199(3) '2 575'
O2041 H203 2.407(3) .
O2041 H012b 2.712(3) '2 575'
O2041 H011b 2.870(3) '2 575'
O2041 H01 2.663(3) '2 575'
O2042 C205 2.727(4) .
O2042 H311a 2.804(2) '2 475'
O2042 H4a 3.100(2) '2 475'
O2042 H103 2.350(2) '1 455'
O2042 H205 2.455(3) .
C205 N206 2.417(4) .
C205 O2062 2.720(5) .
C205 H203 3.284(3) .
C206 O2061 2.321(4) .
C206 O2062 2.297(5) .
C206 H205 2.028(3) .
N206 H112bN 3.274(3) .
N206 H205 2.561(3) .
N206 H012b 3.172(3) '1 445'
O2061 H112aN 3.319(3) .
O2061 H112bN 2.373(3) .
O2061 H312aN 3.174(3) .
O2061 H312bN 3.143(3) .
O2061 H012b 3.049(3) '1 445'
O2061 H012c 2.907(3) '1 445'
O2062 H1a 3.000(4) '1 455'
O2062 H1b 3.080(4) '1 455'
O2062 H205 2.449(4) .
C012 O01 2.436(6) .
C012 H442a 3.282(5) .
C012 H011a 2.031(5) .
C012 H011b 2.037(5) .
C012 H01 2.501(5) .
C011 H142b 3.311(4) '1 565'
C011 H442'a 3.100(5) .
C011 H012a 2.056(4) .
C011 H012b 2.048(4) .
C011 H012c 2.046(5) .
C011 H01 1.944(4) .
O01 H2a 2.625(3) '1 665'
O01 H2b 3.153(3) '1 665'
O01 H33 3.062(3) '1 655'
O01 H4b 2.752(3) '1 655'
O01 H012a 3.266(3) .
O01 H012b 2.676(3) .
O01 H012c 2.668(3) .
O01 H011a 1.939(3) .
O01 H011b 1.950(3) .
C022 O02 2.384(7) .
C022 O02' 2.453(9) .
C022 H021a 1.964(5) .
C022 H021b 1.964(5) .
C022 H021'a 1.919(5) .
C022 H021'b 1.920(5) .
C021 H143c 3.284(6) .
C021 H244a 3.097(6) '2 576'
C021 H343c 3.262(6) .
C021 H022a 2.060(6) .
C021 H022b 1.993(6) .
C021 H022c 1.967(6) .
O02 H244a 2.624(5) '2 576'
O02 H33 3.313(5) .
O02 H343c 2.842(5) .
O02 H344b 3.014(5) .
O02 H443b 2.545(5) .
O02 H443c 3.308(5) .
O02 H444'c 2.739(5) .
O02 H022a 2.756(5) .
O02 H022b 3.193(5) .
O02 H022c 2.495(5) .
O02 H021a 1.950(5) .
O02 H021b 1.947(5) .
O02 H021'a 2.022(5) .
O02' O03 2.890(13) .
O02' H143b 2.938(8) .
O02' H143c 2.766(8) .
O02' H244a 3.205(8) '2 576'
O02' H443b 3.043(8) .
O02' H444'b 3.041(8) .
O02' H444'c 2.522(8) .
O02' H022a 3.286(8) .
O02' H022b 2.705(8) .
O02' H022c 2.786(8) .
O02' H021a 1.796(8) .
O02' H021'a 1.789(8) .
O02' H021'b 1.787(8) .
O02' H032a 3.268(8) .
O03 C031 2.548(15) '2 676'
O03 H143a 3.219(11) .
O03 H143b 2.759(12) .
O03 H143c 3.167(11) .
O03 H23 3.268(10) '1 655'
O03 H342c 3.111(11) '1 655'
O03 H35 2.737(10) '1 655'
O03 H3b 2.975(11) '1 655'
O03 H444c 3.065(11) .
O03 H444'b 3.019(11) .
O03 H444'c 2.993(11) .
O03 H021b 3.312(11) .
O03 H031a 2.038(11) .
O03 H031a 2.584(10) '2 676'
O03 H031b 2.020(11) .
O03 H031b 2.710(11) '2 676'
O03 H032b 2.772(12) '2 676'
O03 H032b 1.958(11) .
O03 H032c 1.898(11) .
O03 H032c 2.814(11) '2 676'
C031 H143a 3.028(11) .
C031 H143b 3.285(10) .
C031 H143c 3.266(11) .
C031 H244c 3.095(10) '2 576'
C031 H343b 3.122(10) '2 576'
C031 H031a 1.856(10) '2 676'
C031 H031b 2.002(11) '2 676'
C031 H032a 2.054(10) '2 676'
C031 H032b 2.025(11) '2 676'
C031 H032c 2.035(10) '2 676'
H111a H111b 1.5513(4) .
H111a H111aN 2.7316(9) .
H111a H111bN 3.5852(9) .
H111a H112aN 3.0752(9) .
H111a H1b 3.4894(13) .
H111a H2a 2.7526(7) .
H111a H2b 3.6219(11) .
H111a H41 3.5990(14) .
H111a H442b 3.0883(8) '1 545'
H111a H443'c 3.1600(8) '1 545'
H111b H111aN 2.4315(6) .
H111b H111bN 3.5114(8) .
H111b H112aN 3.3375(11) .
H111b H1b 2.4533(7) .
H111b H41 2.9615(8) .
H111aN H111bN 1.5874(6) .
H111aN H112bN 3.4044(9) .
H111aN H103 3.0709(9) .
H111bN H112aN 3.4350(10) .
H111bN H112bN 2.3651(5) .
H112aN H112bN 1.6103(4) .
H112aN H21 2.3582(6) .
H112aN H2a 2.3877(6) .
H112aN H311aN 3.2526(13) .
H112aN H311bN 3.5871(10) .
H112aN H41 2.9297(8) .
H112aN H012c 3.0150(9) '1 445'
H112aN H01 3.4813(13) '1 445'
H112bN H21 3.5971(10) .
H112bN H2a 3.5450(10) .
H112bN H012b 3.0743(8) '1 445'
H112bN H012c 2.8782(7) '1 445'
H112bN H01 2.9432(10) '1 445'
H13 H144a 3.4177(9) .
H13 H144b 2.2709(6) .
H13 H144c 2.2431(5) .
H13 H243a 3.5327(9) '2 566'
H13 H243c 3.6261(10) .
H13 H25 2.5890(8) .
H13 H2a 3.5248(9) .
H13 H2b 2.4842(6) .
H13 H443a 3.2896(10) '1 545'
H13 H443c 3.1228(11) '1 545'
H13 H443'a 3.1023(7) '1 545'
H13 H443'b 3.1201(11) '1 545'
H13 H022b 3.3871(13) .
H142a H142b 1.5512(4) .
H142a H142c 1.5512(4) .
H142a H143a 2.5393(6) .
H142a H143b 2.9501(10) .
H142a H143c 3.5714(9) .
H142a H144a 2.4940(6) .
H142a H144b 3.5444(11) .
H142a H144c 2.9461(9) .
H142a H23 3.5149(11) '1 655'
H142a H242b 3.3771(9) '1 655'
H142a H242c 2.9081(8) '1 655'
H142a H342a 3.5784(12) '1 645'
H142a H342b 3.2049(13) '1 645'
H142a H011a 3.2229(8) '1 545'
H142b H142c 1.5513(6) .
H142b H143a 3.5807(10) .
H142b H143b 3.5517(13) .
H142b H144a 2.9967(10) .
H142b H144b 3.5960(9) .
H142b H144c 2.5759(6) .
H142b H15 3.3359(11) .
H142b H342b 3.0376(9) '1 645'
H142b H442a 3.1969(8) '1 545'
H142b H443a 3.0895(9) '1 545'
H142b H443'a 2.8636(7) '1 545'
H142b H012a 2.7362(10) '1 545'
H142b H012c 3.6086(10) '1 545'
H142b H011a 2.7132(7) '1 545'
H142b H011b 3.4413(8) '1 545'
H142c H143a 2.9593(9) .
H142c H143b 2.4903(6) .
H142c H143c 3.5441(8) .
H142c H144a 3.5452(9) .
H142c H144c 3.5871(8) .
H142c H15 2.3635(6) .
H142c H23 3.5916(8) '1 655'
H142c H3a 3.2755(10) '1 655'
H142c H3b 3.1763(12) '1 655'
H142c H012a 2.8773(9) '1 545'
H142c H012c 3.1619(10) '1 545'
H142c H011a 2.9931(7) '1 545'
H143a H143b 1.5514(4) .
H143a H143c 1.5513(5) .
H143a H144a 2.4676(9) .
H143a H144b 2.9157(8) .
H143a H144c 3.5349(11) .
H143a H23 2.9518(9) '1 655'
H143a H242b 2.5228(7) '1 655'
H143a H242c 3.1862(8) '1 655'
H143a H342a 3.1917(9) '2 576'
H143a H342c 3.4993(13) '2 576'
H143a H343a 3.3546(9) '2 576'
H143a H343b 3.6305(8) '2 576'
H143a H3b 3.5359(8) '1 655'
H143a H031a 3.6196(11) .
H143a H031b 2.1868(6) .
H143a H032a 3.0942(12) .
H143a H032b 2.1328(6) .
H143a H032c 3.5013(11) .
H143b H143c 1.5513(4) .
H143b H144a 3.5278(12) .
H143b H144b 3.5556(9) .
H143b H15 2.2921(8) .
H143b H23 3.0407(10) '1 655'
H143b H3a 3.5533(9) '1 655'
H143b H3b 2.4461(6) '1 655'
H143b H021b 3.0354(8) .
H143b H031b 2.8261(9) .
H143b H032a 2.8980(8) .
H143b H032b 2.7425(9) .
H143c H144a 2.9606(11) .
H143c H144b 2.5238(9) .
H143c H144c 3.5717(14) .
H143c H15 3.2380(11) .
H143c H343a 2.7117(8) '2 576'
H143c H343b 3.1992(10) '2 576'
H143c H022b 3.2753(9) .
H143c H021a 3.0921(8) .
H143c H021b 2.6784(7) .
H143c H021'a 3.0095(8) .
H143c H031a 3.5659(9) .
H143c H031b 2.6265(6) .
H143c H032a 3.1967(9) .
H143c H032b 2.5847(6) .
H143c H032c 3.3697(9) .
H144a H144b 1.5515(5) .
H144a H144c 1.5516(4) .
H144a H242a 3.1904(12) '2 566'
H144a H242c 2.8101(9) '2 566'
H144a H242c 3.4464(11) '1 655'
H144a H243b 3.5788(9) '2 566'
H144a H342a 2.7708(9) '2 576'
H144a H343a 3.5103(8) '2 576'
H144b H144c 1.5515(4) .
H144b H242a 3.6387(14) '2 566'
H144b H242c 3.4727(10) '2 566'
H144b H243a 3.2964(10) '2 566'
H144b H243b 3.0713(7) '2 566'
H144b H243c 3.2140(10) .
H144b H342a 3.3108(9) '2 576'
H144b H343a 2.8432(8) '2 576'
H144b H344a 3.4329(12) '2 576'
H144c H242a 2.6918(9) '2 566'
H144c H242c 3.0814(9) '2 566'
H144c H243a 3.1132(7) '2 566'
H144c H243b 3.4374(9) '2 566'
H144c H443a 2.5833(7) '1 545'
H144c H443c 3.4199(8) '1 545'
H144c H443'a 3.0644(10) '1 545'
H144c H443'b 3.4909(8) '1 545'
H15 H1a 2.4751(8) .
H15 H1b 3.5208(10) .
H15 H3a 3.0682(9) '1 655'
H15 H3b 2.9647(7) '1 655'
H15 H43 3.0606(11) .
H15 H012a 3.6190(10) '1 545'
H15 H021b 3.4480(8) .
H1a H1b 1.5515(4) .
H1a H311b 3.3869(10) '1 655'
H1a H41 3.4775(12) .
H1a H43 2.4025(8) .
H1b H41 2.1927(7) .
H1b H43 3.4591(8) .
H21 H2a 3.3901(11) .
H21 H311b 3.0465(7) .
H21 H311aN 2.8905(7) .
H21 H3a 2.1767(6) .
H21 H3b 3.4680(8) .
H21 H41 2.9766(9) .
H21 H012c 3.4557(10) '1 445'
H23 H242b 2.3025(6) .
H23 H242c 3.2611(10) .
H23 H244b 3.3907(9) .
H23 H244c 2.4035(6) .
H23 H35 2.7217(11) .
H23 H3a 3.4863(12) .
H23 H3b 2.4209(6) .
H23 H022a 3.4460(10) .
H23 H031a 2.6147(7) '2 576'
H23 H031b 3.1482(8) '1 455'
H23 H032a 3.1400(8) '1 455'
H23 H032b 3.0710(8) '1 455'
H23 H032c 2.7750(8) '2 576'
H242a H242b 1.5511(4) .
H242a H242c 1.5514(4) .
H242a H243a 2.4401(8) .
H242a H243b 2.9035(7) .
H242a H243c 3.5060(11) .
H242a H244a 2.5480(7) .
H242a H244b 3.5782(9) .
H242a H244c 3.0084(9) .
H242a H342a 3.5364(12) '2 476'
H242a H342c 3.2194(10) '2 476'
H242a H443a 3.0181(11) '2 576'
H242a H443b 2.9888(9) '2 576'
H242a H444'a 3.3555(10) '2 576'
H242a H444'c 3.2620(9) '2 576'
H242b H242c 1.5515(6) .
H242b H243a 3.5117(9) .
H242b H243b 3.5414(10) .
H242b H244a 2.9867(8) .
H242b H244b 3.5958(12) .
H242b H244c 2.5822(7) .
H242b H342a 3.4232(9) '2 476'
H242b H342c 3.1466(8) '2 476'
H242b H031a 2.8431(12) '2 576'
H242b H031b 2.7131(7) '1 455'
H242b H032a 3.3875(10) '2 576'
H242b H032b 2.6935(7) '1 455'
H242b H032c 2.9094(12) '2 576'
H242c H243a 2.9260(9) .
H242c H243b 2.4958(8) .
H242c H243c 3.5407(13) .
H242c H244a 3.5793(9) .
H242c H244c 3.6007(12) .
H242c H342a 3.6025(13) '1 545'
H242c H342a 3.5936(10) '2 476'
H242c H344a 3.5904(9) '1 545'
H243a H243b 3.1510(8) '2 566'
H243a H243b 1.5511(4) .
H243a H243c 3.2002(11) '2 566'
H243a H243c 1.5512(4) .
H243a H244a 2.4727(10) .
H243a H244b 2.9446(10) .
H243a H244c 3.5328(12) .
H243a H25 3.4479(12) .
H243a H25 3.5050(8) '2 566'
H243a H344a 3.2033(10) '2 576'
H243a H344b 3.0503(7) '2 576'
H243a H443b 3.5493(9) '2 576'
H243b H243b 3.0990(9) '2 566'
H243b H243c 1.5513(4) .
H243b H243c 2.7405(7) '2 566'
H243b H244a 3.5270(12) .
H243b H244b 3.5355(14) .
H243b H25 2.3030(7) .
H243b H344a 2.4505(7) '1 545'
H243b H344c 3.6001(10) '1 545'
H243c H243c 3.1984(12) '2 566'
H243c H244a 2.8977(8) .
H243c H244b 2.4786(10) .
H243c H244c 3.5311(11) .
H243c H25 2.2704(8) .
H243c H343a 3.3111(8) '2 576'
H243c H344a 3.1046(8) '2 576'
H243c H344b 3.5150(11) '2 576'
H244a H244b 1.5512(4) .
H244a H244c 1.5514(4) .
H244a H343c 3.1005(10) '2 576'
H244a H344b 3.5277(8) '2 576'
H244a H443b 2.9894(9) '2 576'
H244a H444'c 3.2501(9) '2 576'
H244a H021a 2.6811(9) '2 576'
H244a H021b 3.4129(9) '2 576'
H244a H021'a 2.7780(9) '2 576'
H244a H021'b 2.7230(7) '2 576'
H244a H031a 3.3567(8) '2 576'
H244a H032c 3.2132(8) '2 576'
H244b H244c 1.5513(5) .
H244b H25 3.6202(10) .
H244b H343a 3.1579(10) '2 576'
H244b H343c 2.8288(7) '2 576'
H244b H022a 2.9254(9) .
H244b H022b 3.4288(10) .
H244b H021a 3.1669(9) '2 576'
H244b H021a 3.2944(8) .
H244b H021'a 3.2460(7) .
H244b H021'a 3.2518(9) '2 576'
H244b H021'b 3.6118(12) '2 576'
H244c H343b 2.9782(12) .
H244c H35 3.6389(9) .
H244c H022a 3.2475(8) .
H244c H021a 3.0759(7) '2 576'
H244c H021'a 3.1393(7) '2 576'
H244c H031a 2.2398(6) '2 576'
H244c H031b 3.5668(9) '2 576'
H244c H032a 3.3153(8) '2 576'
H244c H032b 3.6077(9) '2 576'
H244c H032c 2.1603(6) '2 576'
H25 H2a 3.5134(13) .
H25 H2b 2.4686(8) .
H25 H344a 2.8748(10) '1 545'
H25 H344b 3.3676(14) '1 545'
H25 H344c 3.0158(9) '1 545'
H2a H2b 1.5513(4) .
H2a H011a 3.4007(10) '1 445'
H2a H01 3.3854(7) '1 445'
H2b H33 3.4808(12) '1 545'
H2b H344b 3.2912(9) '1 545'
H2b H344c 2.9681(7) '1 545'
H2b H443c 3.0725(8) '1 545'
H2b H443'b 3.0211(8) '1 545'
H2b H443'c 3.3057(8) '1 545'
H2b H45 3.4854(11) '1 545'
H2b H011a 3.5763(12) '1 445'
H311a H311b 1.5514(5) .
H311a H311aN 3.0286(8) .
H311a H312aN 2.8193(7) .
H311a H3a 3.5926(10) .
H311a H444b 2.8830(7) '1 455'
H311a H442'a 3.5315(8) '1 455'
H311a H442'c 2.6333(7) '1 455'
H311a H4a 2.6520(9) .
H311a H4b 3.5178(9) .
H311b H311aN 3.3377(11) .
H311b H312aN 2.4112(8) .
H311b H312bN 3.5113(12) .
H311b H3a 2.6260(8) .
H311b H43 3.0302(8) '1 455'
H311b H444b 3.0169(7) '1 455'
H311b H442'c 2.9253(8) '1 455'
H311aN H311bN 1.5632(5) .
H311aN H312bN 3.5061(9) .
H311aN H41 2.2310(5) .
H311aN H4a 2.2713(8) .
H312aN H311bN 3.3887(12) .
H312aN H312bN 1.6336(4) .
H312aN H205 3.4037(9) '2 475'
H311bN H312bN 2.3857(7) .
H311bN H41 3.3239(9) .
H311bN H4a 3.4562(9) .
H312bN H205 3.1092(11) '2 475'
H33 H344a 3.4003(10) .
H33 H344b 2.2479(7) .
H33 H344c 2.2318(6) .
H33 H45 2.7331(8) .
H33 H4a 3.5256(11) .
H33 H4b 2.4895(9) .
H33 H011a 3.3500(9) '1 455'
H33 H011b 3.2779(8) '1 455'
H33 H021'b 3.5941(8) .
H342a H342b 1.5515(5) .
H342a H342c 1.5516(5) .
H342a H343a 2.5470(6) .
H342a H343b 2.9583(10) .
H342a H343c 3.5798(10) .
H342a H344a 2.5166(8) .
H342a H344b 3.5625(11) .
H342a H344c 2.9577(7) .
H342a H031b 3.5138(11) '2 576'
H342a H032b 3.5613(11) '2 576'
H342b H342c 1.5514(5) .
H342b H343a 3.5807(8) .
H342b H343b 3.5558(9) .
H342b H344a 3.0068(9) .
H342b H344b 3.6026(13) .
H342b H344c 2.5783(8) .
H342b H35 3.3284(13) .
H342b H443a 3.4071(11) '1 455'
H342b H444a 2.7318(7) '1 455'
H342b H444c 3.5455(8) '1 455'
H342b H444'a 2.6557(6) '1 455'
H342b H011a 3.2690(8) '1 455'
H342b H011b 3.5976(12) '1 455'
H342c H343a 2.9709(8) .
H342c H343b 2.5058(6) .
H342c H343c 3.5576(12) .
H342c H344a 3.5647(10) .
H342c H344c 3.5950(9) .
H342c H35 2.3576(7) .
H342c H444a 3.2279(10) '1 455'
H342c H444c 3.3333(8) '1 455'
H342c H444'a 2.7342(7) '1 455'
H342c H444'b 3.6209(9) '1 455'
H342c H031a 3.4984(12) '2 576'
H342c H031b 2.8270(8) '2 576'
H342c H032a 3.2014(10) '1 455'
H342c H032b 2.9029(8) '2 576'
H342c H032c 3.5731(11) '2 576'
H343a H343b 1.5512(4) .
H343a H343c 1.5512(3) .
H343a H344a 2.4704(8) .
H343a H344b 2.9174(7) .
H343a H344c 3.5311(10) .
H343a H021a 3.5965(9) '2 576'
H343a H021'a 3.5297(9) '2 576'
H343a H031b 3.4076(9) '2 576'
H343a H032b 3.4509(9) '2 576'
H343b H343c 1.5514(5) .
H343b H344a 3.5333(13) .
H343b H344b 3.5570(9) .
H343b H35 2.3086(6) .
H343b H022a 3.3722(7) .
H343b H021a 3.6006(9) '2 576'
H343b H021'a 3.5729(10) '2 576'
H343b H031a 2.5809(6) '2 576'
H343b H031b 2.6784(7) '2 576'
H343b H032b 2.7510(7) '2 576'
H343b H032c 2.5288(6) '2 576'
H343c H344a 2.9572(12) .
H343c H344b 2.5189(8) .
H343c H344c 3.5631(11) .
H343c H35 3.2613(8) .
H343c H022a 2.9471(9) .
H343c H021a 2.9606(8) .
H343c H021'a 3.0388(8) .
H343c H021'b 2.7274(7) .
H344a H344b 1.5514(3) .
H344a H344c 1.5517(5) .
H344b H344c 1.5514(4) .
H344b H443c 3.4725(10) .
H344b H443'b 3.6122(10) .
H344b H021'b 3.3316(11) .
H344c H011a 2.7528(6) '1 455'
H344c H011b 3.5928(10) '1 455'
H35 H3a 3.5232(9) .
H35 H3b 2.4804(6) .
H35 H444a 3.5596(8) '1 455'
H35 H444c 3.1142(8) '1 455'
H35 H444'a 3.4316(8) '1 455'
H35 H444'b 3.2885(9) '1 455'
H35 H022a 3.3783(10) .
H35 H031a 2.8872(9) '2 576'
H35 H031b 3.3719(11) '2 576'
H35 H032a 2.8474(7) '1 455'
H35 H032b 3.4704(11) '2 576'
H35 H032c 3.0374(10) '2 576'
H3a H3b 1.5519(5) .
H3a H43 3.3171(9) '1 455'
H3a H444b 3.5410(12) '1 455'
H3a H444'b 3.6255(10) '1 455'
H3a H012c 3.6034(12) '1 445'
H3b H43 3.4159(8) '1 455'
H3b H444b 3.5232(11) '1 455'
H3b H444c 3.0428(10) '1 455'
H3b H444'b 2.9403(9) '1 455'
H3b H032a 3.2443(9) '1 455'
H41 H4a 3.4200(12) .
H41 H022c 3.4029(11) .
H43 H442c 3.5730(14) .
H43 H444a 3.4802(10) .
H43 H444b 2.1827(6) .
H43 H444c 2.4973(6) .
H43 H442'b 3.3443(12) .
H43 H442'c 2.3588(7) .
H43 H444'a 3.5988(9) .
H43 H444'b 2.2086(6) .
H43 H444'c 3.1958(9) .
H442a H442b 1.5511(5) .
H442a H442c 1.5510(4) .
H442a H443a 2.4696(8) .
H442a H443b 3.5112(8) .
H442a H443c 2.8662(7) .
H442a H444a 2.3449(6) .
H442a H444b 2.9235(11) .
H442a H444c 3.4393(11) .
H442a H442'a 1.3344(4) .
H442a H442'b 1.7920(5) .
H442a H442'c 2.5905(9) .
H442a H443'a 1.4719(4) .
H442a H443'b 2.7047(7) .
H442a H443'c 1.8610(7) .
H442a H444'a 2.9248(8) .
H442a H444'b 3.6231(12) .
H442a H012a 2.6196(7) .
H442a H012b 3.4160(8) .
H442a H011b 2.9217(10) .
H442b H442c 1.5510(4) .
H442b H443a 2.8824(10) .
H442b H443b 3.4549(10) .
H442b H443c 2.3710(7) .
H442b H444a 3.4352(8) .
H442b H444b 3.5914(10) .
H442b H442'a 2.5152(8) .
H442b H442'b 1.8611(4) .
H442b H442'c 3.0932(8) .
H442b H443'a 1.8271(6) .
H442b H443'b 2.1564(7) .
H442b H45 2.4473(6) .
H442b H105 3.2474(9) '2 575'
H442c H443a 3.5348(12) .
H442c H443c 3.4767(10) .
H442c H444a 2.9230(8) .
H442c H444b 2.6179(6) .
H442c H444c 3.5946(10) .
H442c H442'a 1.5730(4) .
H442c H442'c 1.8272(5) .
H442c H443'a 2.6863(8) .
H442c H443'b 3.3017(9) .
H442c H443'c 2.1505(5) .
H442c H444'a 3.6169(12) .
H442c H45 3.3972(10) .
H442c H105 2.7218(6) '2 575'
H442c H203 2.9903(9) '2 575'
H442c H012a 3.6269(11) .
H442c H011b 3.5803(10) .
H443a H443b 1.5514(5) .
H443a H443c 1.5514(5) .
H443a H444a 2.4036(6) .
H443a H444b 3.4849(8) .
H443a H444c 2.7907(9) .
H443a H442'a 3.0405(8) .
H443a H443'a 1.2951(4) .
H443a H443'b 1.6042(5) .
H443a H443'c 2.5135(7) .
H443a H444'a 1.7600(5) .
H443a H444'b 2.9559(10) .
H443a H444'c 2.0794(9) .
H443a H45 3.6360(9) .
H443b H443c 1.5514(4) .
H443b H444a 2.9913(9) .
H443b H444b 3.5568(9) .
H443b H444c 2.4883(6) .
H443b H443'a 2.5147(7) .
H443b H443'b 1.7234(4) .
H443b H443'c 3.0250(8) .
H443b H444'a 2.0156(7) .
H443b H444'b 2.4618(6) .
H443b H444'c 1.0173(3) .
H443b H45 3.1340(8) .
H443b H021b 3.4365(13) .
H443b H021'b 3.0078(8) .
H443c H444a 3.4757(11) .
H443c H444c 3.5035(9) .
H443c H443'a 1.6743(4) .
H443c H443'c 1.7733(6) .
H443c H444'a 2.9049(9) .
H443c H444'b 3.5127(10) .
H443c H444'c 2.4251(7) .
H443c H45 2.2630(5) .
H444a H444b 1.5518(4) .
H444a H444c 1.5514(5) .
H444a H442'a 1.6392(5) .
H444a H442'b 2.8846(8) .
H444a H442'c 2.1607(7) .
H444a H443'a 2.6533(7) .
H444a H443'b 3.4532(11) .
H444a H443'c 3.5388(9) .
H444a H444'a 1.2165(3) .
H444a H444'b 1.8867(6) .
H444a H444'c 2.5543(6) .
H444a H011b 2.8423(6) .
H444b H444c 1.5516(5) .
H444b H442'a 1.8672(7) .
H444b H442'b 2.4129(6) .
H444b H442'c 1.0286(3) .
H444b H443'a 3.5586(10) .
H444b H444'a 2.2782(7) .
H444b H444'b 1.6440(4) .
H444b H444'c 2.9197(8) .
H444b H011b 3.5078(11) .
H444c H442'a 2.8082(8) .
H444c H442'b 3.4955(10) .
H444c H442'c 2.4667(8) .
H444c H443'a 3.4208(12) .
H444c H443'b 3.5460(10) .
H444c H444'a 1.2596(4) .
H444c H444'c 1.6253(4) .
H444c H032a 3.5596(11) .
H442'a H442'b 1.5514(4) .
H442'a H442'c 1.5514(6) .
H442'a H443'a 2.5109(6) .
H442'a H443'b 3.5528(10) .
H442'a H443'c 2.9048(10) .
H442'a H444'a 2.6544(8) .
H442'a H444'b 3.0172(8) .
H442'a H012a 3.0610(12) .
H442'a H012b 3.4058(9) .
H442'a H011a 3.4774(8) .
H442'a H011b 2.2690(7) .
H442'b H442'c 1.5514(4) .
H442'b H443'a 2.9362(8) .
H442'b H443'b 3.5152(9) .
H442'b H443'c 2.4387(5) .
H442'b H444'a 3.6269(12) .
H442'b H444'b 3.5473(10) .
H442'b H45 3.5386(11) .
H442'b H105 2.6403(6) '2 575'
H442'b H203 2.9835(8) '2 575'
H442'b H011b 3.5734(10) .
H442'c H443'a 3.5376(9) .
H442'c H443'c 3.4924(9) .
H442'c H444'a 3.0098(11) .
H442'c H444'b 2.5144(8) .
H442'c H444'c 3.5647(11) .
H442'c H105 3.5117(9) '2 575'
H442'c H011b 3.4220(9) .
H443'a H443'b 1.5514(4) .
H443'a H443'c 1.5514(4) .
H443'a H444'a 2.5806(7) .
H443'a H444'b 3.5825(13) .
H443'a H444'c 3.0366(11) .
H443'a H45 3.3130(8) .
H443'a H012a 3.4641(8) .
H443'b H443'c 1.5516(5) .
H443'b H444'a 2.9589(8) .
H443'b H444'b 3.5604(10) .
H443'b H444'c 2.5518(7) .
H443'b H45 2.1755(5) .
H443'c H444'a 3.5774(8) .
H443'c H444'c 3.5670(9) .
H443'c H45 2.1185(6) .
H444'a H444'b 1.5515(5) .
H444'a H444'c 1.5512(4) .
H444'b H444'c 1.5514(4) .
H444'b H021b 3.4986(8) .
H444'b H032a 3.5293(11) .
H444'c H45 3.6367(9) .
H444'c H021b 2.9881(9) .
H444'c H021'b 3.0857(9) .
H444'c H032a 3.4746(8) .
H45 H4a 3.4852(8) .
H45 H4b 2.4280(7) .
H45 H105 3.4803(10) '2 575'
H4a H4b 1.5512(5) .
H4a H103 3.6013(11) '2 575'
H4b H011b 3.4361(9) '1 455'
H4b H01 2.6385(8) '1 455'
H103 H205 3.4531(10) '1 655'
H105 H203 3.4460(9) .
H203 H012b 3.2410(7) '2 575'
H012a H012b 1.5516(4) .
H012a H012c 1.5513(4) .
H012a H011a 2.3463(6) .
H012a H011b 2.3465(7) .
H012a H01 3.3776(9) .
H012b H012c 1.5513(4) .
H012b H011a 2.8161(9) .
H012b H011b 2.3505(6) .
H012b H01 2.3139(7) .
H012c H011a 2.3504(6) .
H012c H011b 2.8163(11) .
H012c H01 2.8482(8) .
H011a H011b 1.5512(4) .
H011a H01 2.7658(8) .
H011b H01 2.2120(5) .
H022a H022b 1.6565(4) .
H022a H022c 1.6567(5) .
H022a H021a 2.2166(6) .
H022a H021b 2.8268(10) .
H022a H021'a 2.1904(6) .
H022a H021'b 2.2901(6) .
H022b H022c 1.5514(4) .
H022b H021a 2.3577(6) .
H022b H021b 2.1883(6) .
H022b H021'a 2.2764(6) .
H022b H021'b 2.7149(11) .
H022c H021a 2.7385(8) .
H022c H021b 2.3659(6) .
H022c H021'a 2.7112(8) .
H022c H021'b 2.1847(5) .
H021a H021b 1.5511(4) .
H021a H021'b 1.4886(4) .
H021b H021'a 1.5227(4) .
H021b H021'b 1.6560(4) .
H021'a H021'b 1.5516(4) .
H031a H031a 2.5843(9) '2 676'
H031a H031b 2.2082(7) '2 676'
H031a H031b 1.5486(5) .
H031a H032a 2.1525(6) '2 676'
H031a H032a 1.6530(5) .
H031a H032b 1.5975(5) .
H031a H032b 2.1943(6) '2 676'
H031a H032c 2.7025(9) '2 676'
H031b H031b 2.8054(8) '2 676'
H031b H032a 2.3209(5) '2 676'
H031b H032a 1.6047(5) .
H031b H032b 2.8201(8) '2 676'
H031b H032c 1.5110(5) .
H031b H032c 2.3832(7) '2 676'
H032a H032a 2.8378(9) '2 676'
H032a H032b 1.5514(5) .
H032a H032b 2.3764(6) '2 676'
H032a H032c 2.3764(6) '2 676'
H032a H032c 1.5515(4) .
H032b H032b 2.8382(8) '2 676'
H032b H032c 2.3767(7) '2 676'
H032b H032c 1.5514(5) .
H032c H032c 2.8382(10) '2 676'
